data_7034013
loop_
_publ_author_name
'Han, Shujuan'
'Wang, Ying'
'Jing, Qun'
'Wu, Hongping'
'Pan, Shilie'
'Yang, Zhihua'

_publ_section_title
;
 Effect of the cation size on the framework structures of magnesium
 tungstate, A4Mg(WO4)3 (A = Na, K), R2Mg2(WO4)3 (R = Rb, Cs).
;
_journal_issue 12
_journal_name_full 'Dalton transactions (Cambridge, England : 2003)'
_journal_page_first 5810
_journal_page_last 5817
_journal_paper_doi 10.1039/c5dt00332f
_journal_volume 44
_journal_year 2015
_chemical_formula_sum 'K4 Mg O12 W3'
_chemical_formula_weight 924.26
_chemical_name_common K4MgW3O12
_chemical_name_systematic
; 
 ? 
;
_space_group_IT_number 2
_symmetry_cell_setting triclinic
_symmetry_space_group_name_Hall '-P 1'
_symmetry_space_group_name_H-M 'P -1'
_atom_sites_solution_primary direct
_atom_sites_solution_secondary difmap
_audit_creation_method SHELXL-97
_cell_angle_alpha 93.249(10)
_cell_angle_beta 106.624(10)
_cell_angle_gamma 105.781(11)
_cell_formula_units_Z 2
_cell_length_a 7.7255(14)
_cell_length_b 9.9119(19)
_cell_length_c 10.0401(18)
_cell_measurement_reflns_used 4673
_cell_measurement_temperature 293(2)
_cell_measurement_theta_max 27.55
_cell_measurement_theta_min 2.16
_cell_volume 701.3(2)
_computing_cell_refinement 'Bruker SMART'
_computing_data_collection 'Bruker SMART'
_computing_data_reduction 'Bruker SAINT'
_computing_molecular_graphics 'Bruker SHELXTL'
_computing_publication_material 'Bruker SHELXTL'
_computing_structure_refinement 'SHELXL-97 (Sheldrick, 1997)'
_computing_structure_solution 'SHELXS-97 (Sheldrick, 1990)'
_diffrn_ambient_temperature 293(2)
_diffrn_measured_fraction_theta_full 0.985
_diffrn_measured_fraction_theta_max 0.985
_diffrn_measurement_device_type 'CCD area detector'
_diffrn_measurement_method 'phi and omega scans'
_diffrn_radiation_monochromator graphite
_diffrn_radiation_source 'fine-focus sealed tube'
_diffrn_radiation_type MoK\a
_diffrn_radiation_wavelength 0.71073
_diffrn_reflns_av_R_equivalents 0.0405
_diffrn_reflns_av_sigmaI/netI 0.0409
_diffrn_reflns_limit_h_max 10
_diffrn_reflns_limit_h_min -10
_diffrn_reflns_limit_k_max 11
_diffrn_reflns_limit_k_min -12
_diffrn_reflns_limit_l_max 12
_diffrn_reflns_limit_l_min -13
_diffrn_reflns_number 13490
_diffrn_reflns_theta_full 27.59
_diffrn_reflns_theta_max 27.59
_diffrn_reflns_theta_min 2.14
_exptl_absorpt_coefficient_mu 25.824
_exptl_absorpt_correction_T_max 0.36439
_exptl_absorpt_correction_T_min 0.16343
_exptl_absorpt_correction_type numerical
_exptl_absorpt_process_details Face-indexed
_exptl_crystal_colour colorless
_exptl_crystal_density_diffrn 4.377
_exptl_crystal_density_method 'not measured'
_exptl_crystal_description block
_exptl_crystal_F_000 812
_exptl_crystal_size_max 0.195
_exptl_crystal_size_mid 0.071
_exptl_crystal_size_min 0.063
_refine_diff_density_max 2.109
_refine_diff_density_min -2.444
_refine_diff_density_rms 0.316
_refine_ls_extinction_coef 0.00114(11)
_refine_ls_extinction_expression Fc^*^=kFc[1+0.001xFc^2^\l^3^/sin(2\q)]^-1/4^
_refine_ls_extinction_method SHELXL
_refine_ls_goodness_of_fit_ref 1.089
_refine_ls_matrix_type full
_refine_ls_number_parameters 125
_refine_ls_number_reflns 3192
_refine_ls_number_restraints 0
_refine_ls_restrained_S_all 1.089
_refine_ls_R_factor_all 0.0411
_refine_ls_R_factor_gt 0.0303
_refine_ls_shift/su_max 0.000
_refine_ls_shift/su_mean 0.000
_refine_ls_structure_factor_coef Fsqd
_refine_ls_weighting_details 'calc w=1/[\s^2^(Fo^2^)+(0.0233P)^2^+4.0465P] where P=(Fo^2^+2Fc^2^)/3'
_refine_ls_weighting_scheme calc
_refine_ls_wR_factor_gt 0.0619
_refine_ls_wR_factor_ref 0.0658
_reflns_number_gt 2662
_reflns_number_total 3192
_reflns_threshold_expression >2sigma(I)
_cod_data_source_file c5dt00332f3.cif
_cod_data_source_block 1
_cod_depositor_comments
;
The following automatic conversions were performed:

'_symmetry_cell_setting' value 'Triclinic' changed to 'triclinic'
according to
/usr/data/users/saulius/crontab/automatic-downloads/rss-feeds/RSC/lib/dictionaries/cif_core.dic
dictionary named 'cif_core.dic' version 2.4.2 from 2011-04-26.

Automatic conversion script
Id: cif_fix_values 3008 2015-01-20 13:52:24Z robertas 

 Adding full bibliography for 7034012--7034015.cif.
;
_cod_original_sg_symbol_H-M P-1
_cod_database_code 7034013

loop_
_symmetry_equiv_pos_as_xyz
'x, y, z'
'-x, -y, -z'

loop_
_atom_site_label
_atom_site_type_symbol
_atom_site_fract_x
_atom_site_fract_y
_atom_site_fract_z
_atom_site_U_iso_or_equiv
_atom_site_adp_type
_atom_site_occupancy
_atom_site_symmetry_multiplicity
_atom_site_calc_flag
_atom_site_refinement_flags
W1 W 0.87816(4) 0.35632(4) 0.18603(3) 0.01914(11) Uani 1 1 d .
W2 W 0.76250(5) -0.18861(4) 0.25581(3) 0.01976(11) Uani 1 1 d .
W3 W 0.38113(5) 0.14969(4) 0.38866(4) 0.02706(11) Uani 1 1 d .
K1 K 0.3513(3) 0.4325(2) 0.1129(2) 0.0274(4) Uani 1 1 d .
K2 K 0.0000 0.0000 0.0000 0.0320(7) Uani 1 2 d S
K3 K 0.2204(3) 0.7615(2) 0.22388(19) 0.0242(4) Uani 1 1 d .
K4 K 0.2551(3) 0.4792(2) 0.5264(2) 0.0345(5) Uani 1 1 d .
K5 K 0.5000 0.0000 0.0000 0.0385(7) Uani 1 2 d S
Mg1 Mg 0.8431(5) 0.1219(3) 0.4479(3) 0.0365(8) Uani 1 1 d .
O1 O 0.7566(8) -0.0090(6) 0.2683(6) 0.0266(13) Uiso 1 1 d .
O2 O 0.5538(9) -0.3080(7) 0.2680(6) 0.0319(15) Uiso 1 1 d .
O3 O 0.3890(8) 0.3248(7) 0.3676(6) 0.0315(14) Uiso 1 1 d .
O4 O 1.0921(9) 0.4880(7) 0.2096(7) 0.0361(16) Uiso 1 1 d .
O5 O 0.9645(8) -0.2212(7) 0.3715(6) 0.0300(14) Uiso 1 1 d .
O6 O 0.6114(9) 0.1502(7) 0.4916(7) 0.0375(16) Uiso 1 1 d .
O7 O 0.8871(10) 0.3000(8) 0.3531(7) 0.0432(17) Uiso 1 1 d .
O8 O 0.8443(9) 0.2162(8) 0.0563(7) 0.0417(17) Uiso 1 1 d .
O9 O 0.3216(9) 0.0525(7) 0.2217(6) 0.0331(15) Uiso 1 1 d .
O10 O 0.8017(10) -0.0750(8) 0.5337(8) 0.0479(19) Uiso 1 1 d .
O11 O 0.7760(10) -0.2189(8) 0.0869(8) 0.0490(19) Uiso 1 1 d .
O12 O 0.6964(11) 0.4346(9) 0.1355(8) 0.052(2) Uiso 1 1 d .

loop_
_atom_site_aniso_label
_atom_site_aniso_U_11
_atom_site_aniso_U_22
_atom_site_aniso_U_33
_atom_site_aniso_U_23
_atom_site_aniso_U_13
_atom_site_aniso_U_12
W1 0.02038(18) 0.01844(19) 0.01889(18) 0.00471(14) 0.00802(14) 0.00393(14)
W2 0.02142(19) 0.01677(19) 0.02225(19) 0.00531(14) 0.00837(14) 0.00549(14)
W3 0.0397(2) 0.01484(19) 0.01827(19) 0.00340(14) 0.00405(16) -0.00001(16)
K1 0.0248(9) 0.0298(11) 0.0284(10) -0.0026(9) 0.0097(8) 0.0093(9)
K2 0.0266(14) 0.0267(16) 0.0356(17) 0.0104(13) 0.0002(12) 0.0056(13)
K3 0.0307(10) 0.0212(10) 0.0223(9) 0.0030(8) 0.0100(8) 0.0088(8)
K4 0.0290(11) 0.0351(12) 0.0372(12) 0.0001(10) 0.0089(9) 0.0087(10)
K5 0.0292(15) 0.0424(19) 0.0312(16) 0.0143(14) -0.0012(13) 0.0002(14)
Mg1 0.072(2) 0.0142(16) 0.0163(15) 0.0013(12) 0.0135(16) 0.0016(16)

loop_
_atom_type_symbol
_atom_type_description
_atom_type_scat_dispersion_real
_atom_type_scat_dispersion_imag
_atom_type_scat_source
K K 0.2009 0.2494 'International Tables Vol C Tables 4.2.6.8 and 6.1.1.4'
Mg Mg 0.0486 0.0363 'International Tables Vol C Tables 4.2.6.8 and 6.1.1.4'
O O 0.0106 0.0060 'International Tables Vol C Tables 4.2.6.8 and 6.1.1.4'
W W -0.8490 6.8722 'International Tables Vol C Tables 4.2.6.8 and 6.1.1.4'

loop_
_geom_angle_atom_site_label_1
_geom_angle_atom_site_label_2
_geom_angle_atom_site_label_3
_geom_angle
_geom_angle_site_symmetry_1
_geom_angle_site_symmetry_3
O4 W1 O12 107.4(3) . .
O4 W1 O8 110.7(3) . .
O12 W1 O8 110.3(3) . .
O4 W1 O7 106.9(3) . .
O12 W1 O7 108.9(3) . .
O8 W1 O7 112.5(3) . .
O4 W1 K4 56.6(2) . 1_655
O12 W1 K4 121.3(3) . 1_655
O8 W1 K4 128.4(2) . 1_655
O7 W1 K4 50.3(2) . 1_655
O4 W1 K4 96.9(2) . 2_666
O12 W1 K4 62.7(2) . 2_666
O8 W1 K4 152.1(2) . 2_666
O7 W1 K4 52.9(2) . 2_666
K4 W1 K4 64.35(5) 1_655 2_666
O4 W1 K1 36.6(2) . 1_655
O12 W1 K1 130.9(3) . 1_655
O8 W1 K1 75.4(2) . 1_655
O7 W1 K1 113.3(2) . 1_655
K4 W1 K1 72.65(4) 1_655 1_655
K4 W1 K1 130.68(4) 2_666 1_655
O4 W1 K5 152.1(2) . .
O12 W1 K5 86.8(3) . .
O8 W1 K5 41.4(2) . .
O7 W1 K5 90.2(2) . .
K4 W1 K5 135.67(4) 1_655 .
K4 W1 K5 111.01(4) 2_666 .
K1 W1 K5 116.46(3) 1_655 .
O4 W1 K3 95.2(2) . 2_665
O12 W1 K3 87.2(2) . 2_665
O8 W1 K3 34.5(2) . 2_665
O7 W1 K3 146.5(2) . 2_665
K4 W1 K3 143.41(4) 1_655 2_665
K4 W1 K3 149.67(4) 2_666 2_665
K1 W1 K3 71.13(4) 1_655 2_665
K5 W1 K3 60.78(3) . 2_665
O4 W1 K1 85.8(2) . 2_665
O12 W1 K1 38.2(2) . 2_665
O8 W1 K1 90.2(2) . 2_665
O7 W1 K1 146.8(2) . 2_665
K4 W1 K1 131.93(5) 1_655 2_665
K4 W1 K1 95.84(4) 2_666 2_665
K1 W1 K1 95.34(4) 1_655 2_665
K5 W1 K1 91.78(3) . 2_665
K3 W1 K1 57.48(4) 2_665 2_665
O4 W1 K3 24.4(2) . 1_655
O12 W1 K3 83.4(3) . 1_655
O8 W1 K3 125.1(2) . 1_655
O7 W1 K3 112.0(2) . 1_655
K4 W1 K3 65.99(5) 1_655 1_655
K4 W1 K3 82.11(4) 2_666 1_655
K1 W1 K3 58.37(4) 1_655 1_655
K5 W1 K3 157.58(3) . 1_655
K3 W1 K3 98.55(4) 2_665 1_655
K1 W1 K3 68.22(4) 2_665 1_655
O11 W2 O2 109.3(3) . .
O11 W2 O5 106.1(3) . .
O2 W2 O5 109.9(3) . .
O11 W2 O1 102.2(3) . .
O2 W2 O1 112.3(3) . .
O5 W2 O1 116.4(3) . .
O11 W2 Mg1 128.1(3) . .
O2 W2 Mg1 108.6(2) . .
O5 W2 Mg1 92.6(2) . .
O1 W2 Mg1 29.44(19) . .
O11 W2 K4 119.2(3) . 2_656
O2 W2 K4 54.8(2) . 2_656
O5 W2 K4 55.2(2) . 2_656
O1 W2 K4 138.57(19) . 2_656
Mg1 W2 K4 111.33(6) . 2_656
O11 W2 K5 66.4(2) . .
O2 W2 K5 93.4(2) . .
O5 W2 K5 156.5(2) . .
O1 W2 K5 48.80(19) . .
Mg1 W2 K5 77.27(6) . .
K4 W2 K5 148.19(3) 2_656 .
O11 W2 K3 62.7(2) . 1_645
O2 W2 K3 132.5(2) . 1_645
O5 W2 K3 44.52(19) . 1_645
O1 W2 K3 115.19(18) . 1_645
Mg1 W2 K3 111.23(7) . 1_645
K4 W2 K3 86.83(4) 2_656 1_645
K5 W2 K3 119.55(3) . 1_645
O11 W2 K2 39.4(3) . 1_655
O2 W2 K2 144.3(2) . 1_655
O5 W2 K2 98.3(2) . 1_655
O1 W2 K2 71.38(18) . 1_655
Mg1 W2 K2 90.98(6) . 1_655
K4 W2 K2 144.56(3) 2_656 1_655
K5 W2 K2 61.332(13) . 1_655
K3 W2 K2 58.87(3) 1_645 1_655
O11 W2 K3 108.0(2) . 1_545
O2 W2 K3 35.8(2) . 1_545
O5 W2 K3 138.7(2) . 1_545
O1 W2 K3 78.12(18) . 1_545
Mg1 W2 K3 84.33(7) . 1_545
K4 W2 K3 87.64(4) 2_656 1_545
K5 W2 K3 62.14(3) . 1_545
K3 W2 K3 164.43(6) 1_645 1_545
K2 W2 K3 122.88(3) 1_655 1_545
O11 W2 K1 26.5(3) . 2_655
O2 W2 K1 85.4(2) . 2_655
O5 W2 K1 105.39(19) . 2_655
O1 W2 K1 123.19(19) . 2_655
Mg1 W2 K1 152.12(6) . 2_655
K4 W2 K1 96.48(5) 2_656 2_655
K5 W2 K1 77.95(3) . 2_655
K3 W2 K1 70.98(4) 1_645 2_655
K2 W2 K1 65.82(3) 1_655 2_655
K3 W2 K1 95.23(4) 1_545 2_655
O11 W2 K1 80.3(3) . 1_545
O2 W2 K1 31.7(2) . 1_545
O5 W2 K1 107.5(2) . 1_545
O1 W2 K1 132.92(18) . 1_545
Mg1 W2 K1 139.49(7) . 1_545
K4 W2 K1 59.55(4) 2_656 1_545
K5 W2 K1 93.45(3) . 1_545
K3 W2 K1 107.63(4) 1_645 1_545
K2 W2 K1 119.24(3) 1_655 1_545
K3 W2 K1 57.24(4) 1_545 1_545
K1 W2 K1 54.71(5) 2_655 1_545
O3 W3 O9 108.2(3) . .
O3 W3 O6 107.8(3) . .
O9 W3 O6 109.5(3) . .
O3 W3 O10 109.2(3) . 2_656
O9 W3 O10 108.5(3) . 2_656
O6 W3 O10 113.5(3) . 2_656
O3 W3 K3 148.4(2) . 1_545
O9 W3 K3 42.1(2) . 1_545
O6 W3 K3 95.4(2) . 1_545
O10 W3 K3 79.2(2) 2_656 1_545
O3 W3 K4 40.6(2) . 2_666
O9 W3 K4 118.4(2) . 2_666
O6 W3 K4 67.4(2) . 2_666
O10 W3 K4 129.8(2) 2_656 2_666
K3 W3 K4 149.84(4) 1_545 2_666
O3 W3 K4 36.33(19) . .
O9 W3 K4 133.5(2) . .
O6 W3 K4 110.6(2) . .
O10 W3 K4 75.5(2) 2_656 .
K3 W3 K4 149.20(4) 1_545 .
K4 W3 K4 59.84(5) 2_666 .
O3 W3 K1 34.5(2) . .
O9 W3 K1 73.9(2) . .
O6 W3 K1 117.2(2) . .
O10 W3 K1 124.7(2) 2_656 .
K3 W3 K1 115.42(4) 1_545 .
K4 W3 K1 58.67(4) 2_666 .
K4 W3 K1 67.51(4) . .
O3 W3 K2 92.1(2) . .
O9 W3 K2 31.38(19) . .
O6 W3 K2 140.9(2) . .
O10 W3 K2 89.7(2) 2_656 .
K3 W3 K2 56.91(3) 1_545 .
K4 W3 K2 121.82(4) 2_666 .
K4 W3 K2 105.36(3) . .
K1 W3 K2 63.79(3) . .
O3 W3 K3 96.7(2) . 2_666
O9 W3 K3 141.2(2) . 2_666
O6 W3 K3 32.6(2) . 2_666
O10 W3 K3 90.0(2) 2_656 2_666
K3 W3 K3 114.06(3) 1_545 2_666
K4 W3 K3 64.67(4) 2_666 2_666
K4 W3 K3 83.45(4) . 2_666
K1 W3 K3 123.30(4) . 2_666
K2 W3 K3 170.81(3) . 2_666
O11 K1 O12 89.6(2) 2_655 .
O11 K1 O4 114.7(2) 2_655 1_455
O12 K1 O4 153.3(2) . 1_455
O11 K1 O2 161.2(2) 2_655 1_565
O12 K1 O2 78.8(2) . 1_565
O4 K1 O2 80.1(2) 1_455 1_565
O11 K1 O3 107.7(2) 2_655 .
O12 K1 O3 88.8(2) . .
O4 K1 O3 73.79(19) 1_455 .
O2 K1 O3 87.06(19) 1_565 .
O11 K1 O12 77.1(2) 2_655 2_665
O12 K1 O12 94.3(2) . 2_665
O4 K1 O12 101.5(2) 1_455 2_665
O2 K1 O12 88.9(2) 1_565 2_665
O3 K1 O12 174.3(2) . 2_665
O11 K1 K1 79.90(17) 2_655 2_665
O12 K1 K1 50.09(18) . 2_665
O4 K1 K1 141.14(18) 1_455 2_665
O2 K1 K1 81.31(15) 1_565 2_665
O3 K1 K1 138.70(15) . 2_665
O12 K1 K1 44.23(15) 2_665 2_665
O11 K1 W1 92.75(17) 2_655 1_455
O12 K1 W1 159.99(19) . 1_455
O4 K1 W1 23.37(15) 1_455 1_455
O2 K1 W1 103.20(13) 1_565 1_455
O3 K1 W1 71.51(13) . 1_455
O12 K1 W1 105.59(16) 2_665 1_455
K1 K1 W1 149.76(9) 2_665 1_455
O11 K1 K3 139.47(17) 2_655 .
O12 K1 K3 123.54(19) . .
O4 K1 K3 42.09(16) 1_455 .
O2 K1 K3 45.73(13) 1_565 .
O3 K1 K3 96.56(13) . .
O12 K1 K3 77.73(16) 2_665 .
K1 K1 K3 102.88(8) 2_665 .
W1 K1 K3 64.37(4) 1_455 .
O11 K1 K4 132.75(18) 2_655 2_666
O12 K1 K4 58.18(17) . 2_666
O4 K1 K4 95.65(15) 1_455 2_666
O2 K1 K4 51.62(14) 1_565 2_666
O3 K1 K4 45.52(14) . 2_666
O12 K1 K4 133.18(17) 2_665 2_666
K1 K1 K4 99.07(8) 2_665 2_666
W1 K1 K4 107.13(5) 1_455 2_666
K3 K1 K4 87.27(6) . 2_666
O11 K1 W1 85.14(18) 2_655 2_665
O12 K1 W1 115.34(18) . 2_665
O4 K1 W1 79.41(15) 1_455 2_665
O2 K1 W1 86.49(14) 1_565 2_665
O3 K1 W1 153.13(13) . 2_665
O12 K1 W1 22.19(15) 2_665 2_665
K1 K1 W1 65.61(6) 2_665 2_665
W1 K1 W1 84.66(4) 1_455 2_665
K3 K1 W1 61.00(4) . 2_665
K4 K1 W1 137.83(7) 2_666 2_665
O11 K1 W2 17.43(17) 2_655 2_655
O12 K1 W2 82.14(17) . 2_655
O4 K1 W2 124.30(16) 1_455 2_655
O2 K1 W2 143.99(15) 1_565 2_655
O3 K1 W2 122.92(14) . 2_655
O12 K1 W2 62.36(16) 2_665 2_655
K1 K1 W2 63.09(5) 2_665 2_655
W1 K1 W2 105.09(5) 1_455 2_655
K3 K1 W2 134.65(6) . 2_655
K4 K1 W2 135.61(6) 2_666 2_655
W1 K1 W2 74.51(4) 2_665 2_655
O9 K2 O9 180.0(2) 2 .
O9 K2 O11 98.1(2) 2 2_655
O9 K2 O11 81.9(2) . 2_655
O9 K2 O11 81.9(2) 2 1_455
O9 K2 O11 98.1(2) . 1_455
O11 K2 O11 180.0(3) 2_655 1_455
O9 K2 O8 76.36(19) 2 1_455
O9 K2 O8 103.64(19) . 1_455
O11 K2 O8 80.9(2) 2_655 1_455
O11 K2 O8 99.1(2) 1_455 1_455
O9 K2 O8 103.64(19) 2 2_655
O9 K2 O8 76.36(19) . 2_655
O11 K2 O8 99.1(2) 2_655 2_655
O11 K2 O8 80.9(2) 1_455 2_655
O8 K2 O8 180.0(4) 1_455 2_655
O9 K2 K3 47.52(14) 2 2_565
O9 K2 K3 132.48(14) . 2_565
O11 K2 K3 60.21(15) 2_655 2_565
O11 K2 K3 119.79(15) 1_455 2_565
O8 K2 K3 46.64(14) 1_455 2_565
O8 K2 K3 133.36(14) 2_655 2_565
O9 K2 K3 132.48(14) 2 1_545
O9 K2 K3 47.52(14) . 1_545
O11 K2 K3 119.79(15) 2_655 1_545
O11 K2 K3 60.21(15) 1_455 1_545
O8 K2 K3 133.36(14) 1_455 1_545
O8 K2 K3 46.64(14) 2_655 1_545
K3 K2 K3 180.0 2_565 1_545
O9 K2 W2 83.37(13) 2 2_655
O9 K2 W2 96.63(13) . 2_655
O11 K2 W2 23.84(15) 2_655 2_655
O11 K2 W2 156.16(15) 1_455 2_655
O8 K2 W2 95.46(14) 1_455 2_655
O8 K2 W2 84.54(14) 2_655 2_655
K3 K2 W2 59.89(3) 2_565 2_655
K3 K2 W2 120.11(3) 1_545 2_655
O9 K2 W2 96.63(13) 2 1_455
O9 K2 W2 83.37(13) . 1_455
O11 K2 W2 156.16(15) 2_655 1_455
O11 K2 W2 23.84(15) 1_455 1_455
O8 K2 W2 84.54(14) 1_455 1_455
O8 K2 W2 95.46(14) 2_655 1_455
K3 K2 W2 120.11(3) 2_565 1_455
K3 K2 W2 59.89(3) 1_545 1_455
W2 K2 W2 180.0 2_655 1_455
O9 K2 K5 51.15(12) 2 1_455
O9 K2 K5 128.85(12) . 1_455
O11 K2 K5 120.51(15) 2_655 1_455
O11 K2 K5 59.49(15) 1_455 1_455
O8 K2 K5 46.53(14) 1_455 1_455
O8 K2 K5 133.47(14) 2_655 1_455
K3 K2 K5 63.08(3) 2_565 1_455
K3 K2 K5 116.92(3) 1_545 1_455
W2 K2 K5 122.356(10) 2_655 1_455
W2 K2 K5 57.644(10) 1_455 1_455
O9 K2 K5 128.85(12) 2 .
O9 K2 K5 51.15(12) . .
O11 K2 K5 59.49(15) 2_655 .
O11 K2 K5 120.51(15) 1_455 .
O8 K2 K5 133.47(14) 1_455 .
O8 K2 K5 46.53(14) 2_655 .
K3 K2 K5 116.92(3) 2_565 .
K3 K2 K5 63.08(3) 1_545 .
W2 K2 K5 57.644(11) 2_655 .
W2 K2 K5 122.356(10) 1_455 .
K5 K2 K5 180.0 1_455 .
O4 K3 O8 100.1(2) 1_455 2_665
O4 K3 O6 102.6(2) 1_455 2_666
O8 K3 O6 155.7(2) 2_665 2_666
O4 K3 O2 79.9(2) 1_455 1_565
O8 K3 O2 96.90(19) 2_665 1_565
O6 K3 O2 78.94(19) 2_666 1_565
O4 K3 O9 174.2(2) 1_455 1_565
O8 K3 O9 76.8(2) 2_665 1_565
O6 K3 O9 81.2(2) 2_666 1_565
O2 K3 O9 105.18(19) 1_565 1_565
O4 K3 O5 86.6(2) 1_455 1_465
O8 K3 O5 124.3(2) 2_665 1_465
O6 K3 O5 65.81(18) 2_666 1_465
O2 K3 O5 138.34(19) 1_565 1_465
O9 K3 O5 91.12(18) 1_565 1_465
O4 K3 O11 91.0(2) 1_455 1_465
O8 K3 O11 71.46(19) 2_665 1_465
O6 K3 O11 116.28(19) 2_666 1_465
O2 K3 O11 163.88(19) 1_565 1_465
O9 K3 O11 83.44(19) 1_565 1_465
O5 K3 O11 53.11(18) 1_465 1_465
O4 K3 Mg1 100.61(16) 1_455 2_666
O8 K3 Mg1 146.86(16) 2_665 2_666
O6 K3 Mg1 33.88(14) 2_666 2_666
O2 K3 Mg1 111.98(15) 1_565 2_666
O9 K3 Mg1 80.09(14) 1_565 2_666
O5 K3 Mg1 32.74(14) 1_465 2_666
O11 K3 Mg1 82.63(14) 1_465 2_666
O4 K3 K2 128.21(15) 1_455 1_565
O8 K3 K2 48.57(14) 2_665 1_565
O6 K3 K2 119.11(15) 2_666 1_565
O2 K3 K2 134.25(14) 1_565 1_565
O9 K3 K2 46.19(13) 1_565 1_565
O5 K3 K2 84.23(13) 1_465 1_565
O11 K3 K2 44.71(13) 1_465 1_565
Mg1 K3 K2 98.38(7) 2_666 1_565
O4 K3 W2 92.08(14) 1_455 1_465
O8 K3 W2 98.11(14) 2_665 1_465
O6 K3 W2 89.49(14) 2_666 1_465
O2 K3 W2 164.03(14) 1_565 1_465
O9 K3 W2 83.59(13) 1_565 1_465
O5 K3 W2 26.24(12) 1_465 1_465
O11 K3 W2 27.30(12) 1_465 1_465
Mg1 K3 W2 55.63(7) 2_666 1_465
K2 K3 W2 61.24(3) 1_565 1_465
O4 K3 W3 156.96(15) 1_455 1_565
O8 K3 W3 101.82(16) 2_665 1_565
O6 K3 W3 57.09(15) 2_666 1_565
O2 K3 W3 104.18(15) 1_565 1_565
O9 K3 W3 25.09(13) 1_565 1_565
O5 K3 W3 75.28(14) 1_465 1_565
O11 K3 W3 89.41(14) 1_465 1_565
Mg1 K3 W3 56.61(6) 2_666 1_565
K2 K3 W3 64.78(3) 1_565 1_565
W2 K3 W3 77.99(4) 1_465 1_565
O4 K3 K1 42.63(14) 1_455 .
O8 K3 K1 81.58(15) 2_665 .
O6 K3 K1 109.99(15) 2_666 .
O2 K3 K1 44.96(14) 1_565 .
O9 K3 K1 140.28(14) 1_565 .
O5 K3 K1 128.49(15) 1_465 .
O11 K3 K1 120.44(14) 1_465 .
Mg1 K3 K1 130.44(8) 2_666 .
K2 K3 K1 129.52(6) 1_565 .
W2 K3 K1 132.67(6) 1_465 .
W3 K3 K1 148.83(6) 1_565 .
O3 K4 O3 90.1(2) . 2_666
O3 K4 O7 84.37(19) . 1_455
O3 K4 O7 166.1(2) 2_666 1_455
O3 K4 O7 165.5(2) . 2_666
O3 K4 O7 86.05(19) 2_666 2_666
O7 K4 O7 96.1(2) 1_455 2_666
O3 K4 O2 76.06(18) . 2_656
O3 K4 O2 81.50(19) 2_666 2_656
O7 K4 O2 109.3(2) 1_455 2_656
O7 K4 O2 117.08(19) 2_666 2_656
O3 K4 O5 94.66(19) . 2_656
O3 K4 O5 134.85(19) 2_666 2_656
O7 K4 O5 58.52(19) 1_455 2_656
O7 K4 O5 97.96(18) 2_666 2_656
O2 K4 O5 56.56(17) 2_656 2_656
O3 K4 O4 67.80(18) . 1_455
O3 K4 O4 109.49(19) 2_666 1_455
O7 K4 O4 56.66(19) 1_455 1_455
O7 K4 O4 100.30(19) 2_666 1_455
O2 K4 O4 141.92(18) 2_656 1_455
O5 K4 O4 113.85(18) 2_656 1_455
O3 K4 O12 138.8(2) . 2_666
O3 K4 O12 75.89(19) 2_666 2_666
O7 K4 O12 116.3(2) 1_455 2_666
O7 K4 O12 53.37(19) 2_666 2_666
O2 K4 O12 63.77(18) 2_656 2_666
O5 K4 O12 71.24(19) 2_656 2_666
O4 K4 O12 153.37(19) 1_455 2_666
O3 K4 W1 74.40(14) . 1_455
O3 K4 W1 137.74(15) 2_666 1_455
O7 K4 W1 28.41(14) 1_455 1_455
O7 K4 W1 99.21(14) 2_666 1_455
O2 K4 W1 129.57(14) 2_656 1_455
O5 K4 W1 86.27(13) 2_656 1_455
O4 K4 W1 28.24(13) 1_455 1_455
O12 K4 W1 139.40(14) 2_666 1_455
O3 K4 W2 85.74(15) . 2_656
O3 K4 W2 107.95(15) 2_666 2_656
O7 K4 W2 84.37(16) 1_455 2_656
O7 K4 W2 108.77(15) 2_666 2_656
O2 K4 W2 28.12(12) 2_656 2_656
O5 K4 W2 28.47(11) 2_656 2_656
O4 K4 W2 133.55(15) 1_455 2_656
O12 K4 W2 63.24(14) 2_666 2_656
W1 K4 W2 109.74(6) 1_455 2_656
O3 K4 W1 165.97(15) . 2_666
O3 K4 W1 88.03(13) 2_666 2_666
O7 K4 W1 100.30(14) 1_455 2_666
O7 K4 W1 27.97(14) 2_666 2_666
O2 K4 W1 89.91(12) 2_656 2_666
O5 K4 W1 76.97(12) 2_656 2_666
O4 K4 W1 125.79(13) 1_455 2_666
O12 K4 W1 27.73(13) 2_666 2_666
W1 K4 W1 115.65(5) 1_455 2_666
W2 K4 W1 81.61(5) 2_656 2_666
O3 K4 W3 103.81(15) . 2_666
O3 K4 W3 24.29(13) 2_666 2_666
O7 K4 W3 146.48(16) 1_455 2_666
O7 K4 W3 68.11(14) 2_666 2_666
O2 K4 W3 104.19(13) 2_656 2_666
O5 K4 W3 149.34(13) 2_656 2_666
O4 K4 W3 95.87(14) 1_455 2_666
O12 K4 W3 78.82(15) 2_666 2_666
W1 K4 W3 122.00(6) 1_455 2_666
W2 K4 W3 128.14(6) 2_656 2_666
W1 K4 W3 79.65(4) 2_666 2_666
O8 K5 O8 180.0(3) . 2_655
O8 K5 O1 110.43(19) . 2_655
O8 K5 O1 69.57(19) 2_655 2_655
O8 K5 O1 69.57(19) . .
O8 K5 O1 110.43(19) 2_655 .
O1 K5 O1 180.00(16) 2_655 .
O8 K5 O9 108.00(18) . .
O8 K5 O9 72.00(18) 2_655 .
O1 K5 O9 107.65(16) 2_655 .
O1 K5 O9 72.35(16) . .
O8 K5 O9 72.00(18) . 2_655
O8 K5 O9 108.00(18) 2_655 2_655
O1 K5 O9 72.35(16) 2_655 2_655
O1 K5 O9 107.65(16) . 2_655
O9 K5 O9 180.0(4) . 2_655
O8 K5 O11 94.76(19) . 2_655
O8 K5 O11 85.24(19) 2_655 2_655
O1 K5 O11 50.96(17) 2_655 2_655
O1 K5 O11 129.04(17) . 2_655
O9 K5 O11 67.17(17) . 2_655
O9 K5 O11 112.83(17) 2_655 2_655
O8 K5 O11 85.24(19) . .
O8 K5 O11 94.76(19) 2_655 .
O1 K5 O11 129.04(17) 2_655 .
O1 K5 O11 50.96(17) . .
O9 K5 O11 112.83(17) . .
O9 K5 O11 67.17(17) 2_655 .
O11 K5 O11 180.00(19) 2_655 .
O8 K5 W2 92.60(14) . 2_655
O8 K5 W2 87.40(14) 2_655 2_655
O1 K5 W2 27.97(12) 2_655 2_655
O1 K5 W2 152.03(12) . 2_655
O9 K5 W2 94.29(12) . 2_655
O9 K5 W2 85.71(12) 2_655 2_655
O11 K5 W2 27.87(12) 2_655 2_655
O11 K5 W2 152.13(12) . 2_655
O8 K5 W2 87.40(14) . .
O8 K5 W2 92.60(14) 2_655 .
O1 K5 W2 152.03(12) 2_655 .
O1 K5 W2 27.97(12) . .
O9 K5 W2 85.71(12) . .
O9 K5 W2 94.29(12) 2_655 .
O11 K5 W2 152.13(12) 2_655 .
O11 K5 W2 27.87(12) . .
W2 K5 W2 180.0 2_655 .
O8 K5 K2 132.99(14) . .
O8 K5 K2 47.01(14) 2_655 .
O1 K5 K2 64.54(11) 2_655 .
O1 K5 K2 115.46(11) . .
O9 K5 K2 44.48(12) . .
O9 K5 K2 135.52(12) 2_655 .
O11 K5 K2 43.65(13) 2_655 .
O11 K5 K2 136.35(13) . .
W2 K5 K2 61.024(11) 2_655 .
W2 K5 K2 118.976(11) . .
O8 K5 K2 47.01(14) . 1_655
O8 K5 K2 132.99(14) 2_655 1_655
O1 K5 K2 115.46(11) 2_655 1_655
O1 K5 K2 64.54(11) . 1_655
O9 K5 K2 135.52(12) . 1_655
O9 K5 K2 44.48(12) 2_655 1_655
O11 K5 K2 136.35(13) 2_655 1_655
O11 K5 K2 43.65(13) . 1_655
W2 K5 K2 118.976(11) 2_655 1_655
W2 K5 K2 61.024(11) . 1_655
K2 K5 K2 180.0 . 1_655
O5 Mg1 O1 152.3(3) 2_756 .
O5 Mg1 O6 97.6(3) 2_756 .
O1 Mg1 O6 108.9(3) . .
O5 Mg1 O7 92.7(3) 2_756 .
O1 Mg1 O7 93.6(3) . .
O6 Mg1 O7 93.5(3) . .
O5 Mg1 O10 90.1(3) 2_756 .
O1 Mg1 O10 82.1(3) . .
O6 Mg1 O10 90.1(3) . .
O7 Mg1 O10 175.1(3) . .
O5 Mg1 W2 132.5(2) 2_756 .
O1 Mg1 W2 26.29(18) . .
O6 Mg1 W2 114.6(2) . .
O7 Mg1 W2 117.7(2) . .
O10 Mg1 W2 57.7(2) . .
O5 Mg1 K3 50.37(18) 2_756 2_666
O1 Mg1 K3 151.2(2) . 2_666
O6 Mg1 K3 48.7(2) . 2_666
O7 Mg1 K3 104.4(2) . 2_666
O10 Mg1 K3 80.4(2) . 2_666
W2 Mg1 K3 136.38(10) . 2_666
O5 Mg1 K4 50.3(2) 2_756 1_655
O1 Mg1 K4 122.2(2) . 1_655
O6 Mg1 K4 111.7(2) . 1_655
O7 Mg1 K4 45.5(2) . 1_655
O10 Mg1 K4 135.5(2) . 1_655
W2 Mg1 K4 131.61(11) . 1_655
K3 Mg1 K4 85.99(8) 2_666 1_655
O5 Mg1 K4 78.3(2) 2_756 2_666
O1 Mg1 K4 122.8(2) . 2_666
O6 Mg1 K4 57.2(2) . 2_666
O7 Mg1 K4 42.0(2) . 2_666
O10 Mg1 K4 142.7(2) . 2_666
W2 Mg1 K4 148.45(10) . 2_666
K3 Mg1 K4 64.80(7) 2_666 2_666
K4 Mg1 K4 57.98(6) 1_655 2_666
W2 O1 Mg1 124.3(3) . .
W2 O1 K5 103.2(2) . .
Mg1 O1 K5 129.8(3) . .
W2 O2 K1 128.5(3) . 1_545
W2 O2 K3 122.3(3) . 1_545
K1 O2 K3 89.31(19) 1_545 1_545
W2 O2 K4 97.1(2) . 2_656
K1 O2 K4 83.91(18) 1_545 2_656
K3 O2 K4 133.0(2) 1_545 2_656
W3 O3 K4 121.4(3) . .
W3 O3 K4 115.1(3) . 2_666
K4 O3 K4 89.85(19) . 2_666
W3 O3 K1 124.8(3) . .
K4 O3 K1 106.9(2) . .
K4 O3 K1 88.34(19) 2_666 .
W1 O4 K3 139.5(3) . 1_655
W1 O4 K1 120.1(3) . 1_655
K3 O4 K1 95.3(2) 1_655 1_655
W1 O4 K4 95.2(3) . 1_655
K3 O4 K4 96.3(2) 1_655 1_655
K1 O4 K4 101.8(2) 1_655 1_655
W2 O5 Mg1 134.8(4) . 2_756
W2 O5 K3 109.2(3) . 1_645
Mg1 O5 K3 96.9(2) 2_756 1_645
W2 O5 K4 96.3(2) . 2_656
Mg1 O5 K4 99.9(2) 2_756 2_656
K3 O5 K4 122.4(2) 1_645 2_656
W3 O6 Mg1 134.9(4) . .
W3 O6 K3 127.0(3) . 2_666
Mg1 O6 K3 97.5(3) . 2_666
W1 O7 Mg1 142.0(4) . .
W1 O7 K4 101.3(3) . 1_655
Mg1 O7 K4 104.1(3) . 1_655
W1 O7 K4 99.1(3) . 2_666
Mg1 O7 K4 111.2(3) . 2_666
K4 O7 K4 83.90(19) 1_655 2_666
W1 O8 K3 124.2(3) . 2_665
W1 O8 K5 114.1(3) . .
K3 O8 K5 91.8(2) 2_665 .
W1 O8 K2 141.6(3) . 1_655
K3 O8 K2 84.80(19) 2_665 1_655
K5 O8 K2 86.5(2) . 1_655
W3 O9 K2 129.0(3) . .
W3 O9 K3 112.8(3) . 1_545
K2 O9 K3 86.29(19) . 1_545
W3 O9 K5 140.4(3) . .
K2 O9 K5 84.37(16) . .
K3 O9 K5 86.75(17) 1_545 .
W3 O10 Mg1 125.9(4) 2_656 .
W2 O11 K1 136.1(4) . 2_655
W2 O11 K2 116.8(4) . 1_655
K1 O11 K2 107.0(3) 2_655 1_655
W2 O11 K3 90.0(3) . 1_645
K1 O11 K3 98.5(2) 2_655 1_645
K2 O11 K3 75.08(17) 1_655 1_645
W2 O11 K5 85.7(3) . .
K1 O11 K5 107.9(2) 2_655 .
K2 O11 K5 76.86(18) 1_655 .
K3 O11 K5 146.0(3) 1_645 .
W1 O12 K1 149.5(4) . .
W1 O12 K1 119.6(3) . 2_665
K1 O12 K1 85.7(2) . 2_665
W1 O12 K4 89.6(3) . 2_666
K1 O12 K4 80.3(2) . 2_666
K1 O12 K4 137.3(3) 2_665 2_666

loop_
_geom_bond_atom_site_label_1
_geom_bond_atom_site_label_2
_geom_bond_distance
_geom_bond_site_symmetry_2
W1 O4 1.749(7) .
W1 O12 1.750(7) .
W1 O8 1.759(7) .
W1 O7 1.786(7) .
W1 K4 3.681(2) 1_655
W1 K4 3.759(2) 2_666
W1 K1 3.8165(19) 1_655
W1 K5 3.8749(9) .
W1 K3 4.0074(19) 2_665
W1 K1 4.027(2) 2_665
W1 K3 4.091(2) 1_655
W2 O11 1.743(7) .
W2 O2 1.762(6) .
W2 O5 1.779(6) .
W2 O1 1.792(6) .
W2 Mg1 3.343(3) .
W2 K4 3.710(2) 2_656
W2 K5 3.7189(7) .
W2 K3 3.8004(19) 1_645
W2 K2 3.8514(6) 1_655
W2 K3 3.997(2) 1_545
W2 K1 4.036(2) 2_655
W2 K1 4.068(2) 1_545
W3 O3 1.747(6) .
W3 O9 1.756(6) .
W3 O6 1.782(6) .
W3 O10 1.811(7) 2_656
W3 K3 3.820(2) 1_545
W3 K4 3.848(2) 2_666
W3 K4 3.939(2) .
W3 K1 4.055(2) .
W3 K2 4.0609(9) .
W3 K3 4.083(2) 2_666
K1 O11 2.594(8) 2_655
K1 O12 2.605(8) .
K1 O4 2.628(6) 1_455
K1 O2 2.730(7) 1_565
K1 O3 2.796(7) .
K1 O12 2.864(8) 2_665
K1 K1 3.724(4) 2_665
K1 W1 3.8165(19) 1_455
K1 K3 3.863(3) .
K1 K4 3.875(3) 2_666
K1 W1 4.027(2) 2_665
K1 W2 4.036(2) 2_655
K2 O9 2.720(6) 2
K2 O9 2.720(6) .
K2 O11 2.738(8) 2_655
K2 O11 2.738(8) 1_455
K2 O8 2.831(7) 1_455
K2 O8 2.831(7) 2_655
K2 K3 3.761(2) 2_565
K2 K3 3.761(2) 1_545
K2 W2 3.8514(6) 2_655
K2 W2 3.8514(6) 1_455
K2 K5 3.8627(7) 1_455
K2 K5 3.8628(7) .
K3 O4 2.601(7) 1_455
K3 O8 2.745(7) 2_665
K3 O6 2.755(7) 2_666
K3 O2 2.766(6) 1_565
K3 O9 2.779(7) 1_565
K3 O5 2.822(6) 1_465
K3 O11 3.377(7) 1_465
K3 Mg1 3.638(3) 2_666
K3 K2 3.761(2) 1_565
K3 W2 3.8004(19) 1_465
K3 W3 3.820(2) 1_565
K4 O3 2.735(6) .
K4 O3 2.766(7) 2_666
K4 O7 2.888(7) 1_455
K4 O7 3.037(7) 2_666
K4 O2 3.055(7) 2_656
K4 O5 3.066(7) 2_656
K4 O4 3.084(7) 1_455
K4 O12 3.341(8) 2_666
K4 W1 3.681(2) 1_455
K4 W2 3.710(2) 2_656
K4 W1 3.759(2) 2_666
K4 W3 3.848(2) 2_666
K5 O8 2.809(7) .
K5 O8 2.809(7) 2_655
K5 O1 2.874(6) 2_655
K5 O1 2.874(6) .
K5 O9 3.023(6) .
K5 O9 3.023(6) 2_655
K5 O11 3.418(7) 2_655
K5 O11 3.418(7) .
K5 W2 3.7189(6) 2_655
K5 K2 3.8628(7) 1_655
Mg1 O5 1.982(7) 2_756
Mg1 O1 1.989(6) .
Mg1 O6 2.046(7) .
Mg1 O7 2.047(8) .
Mg1 O10 2.159(8) .
Mg1 K3 3.638(3) 2_666
Mg1 K4 3.926(4) 1_655
Mg1 K4 4.231(4) 2_666
O2 K1 2.730(7) 1_545
O2 K3 2.766(6) 1_545
O2 K4 3.055(7) 2_656
O3 K4 2.766(7) 2_666
O4 K3 2.601(7) 1_655
O4 K1 2.628(6) 1_655
O4 K4 3.084(7) 1_655
O5 Mg1 1.982(7) 2_756
O5 K3 2.822(6) 1_645
O5 K4 3.066(7) 2_656
O6 K3 2.755(7) 2_666
O7 K4 2.888(7) 1_655
O7 K4 3.037(7) 2_666
O8 K3 2.745(7) 2_665
O8 K2 2.831(7) 1_655
O9 K3 2.779(7) 1_545
O10 W3 1.811(7) 2_656
O11 K1 2.594(8) 2_655
O11 K2 2.738(8) 1_655
O11 K3 3.377(7) 1_645
O12 K1 2.864(8) 2_665
O12 K4 3.341(8) 2_666

loop_
_geom_torsion_atom_site_label_1
_geom_torsion_atom_site_label_2
_geom_torsion_atom_site_label_3
_geom_torsion_atom_site_label_4
_geom_torsion
_geom_torsion_site_symmetry_1
_geom_torsion_site_symmetry_4
O11 K1 K3 O4 70.3(3) 2_655 1_455
O12 K1 K3 O4 -149.9(3) . 1_455
O2 K1 K3 O4 -136.3(3) 1_565 1_455
O3 K1 K3 O4 -56.9(2) . 1_455
O12 K1 K3 O4 123.1(3) 2_665 1_455
K1 K1 K3 O4 159.8(2) 2_665 1_455
W1 K1 K3 O4 9.0(2) 1_455 1_455
K4 K1 K3 O4 -101.5(2) 2_666 1_455
W1 K1 K3 O4 107.5(2) 2_665 1_455
W2 K1 K3 O4 95.1(2) 2_655 1_455
O11 K1 K3 O8 -44.7(3) 2_655 2_665
O12 K1 K3 O8 95.1(3) . 2_665
O4 K1 K3 O8 -115.1(3) 1_455 2_665
O2 K1 K3 O8 108.7(2) 1_565 2_665
O3 K1 K3 O8 -171.9(2) . 2_665
O12 K1 K3 O8 8.1(2) 2_665 2_665
K1 K1 K3 O8 44.74(17) 2_665 2_665
W1 K1 K3 O8 -106.10(15) 1_455 2_665
K4 K1 K3 O8 143.42(16) 2_666 2_665
W1 K1 K3 O8 -7.60(15) 2_665 2_665
W2 K1 K3 O8 -20.01(17) 2_655 2_665
O11 K1 K3 O6 157.4(3) 2_655 2_666
O12 K1 K3 O6 -62.8(3) . 2_666
O4 K1 K3 O6 87.1(3) 1_455 2_666
O2 K1 K3 O6 -49.2(2) 1_565 2_666
O3 K1 K3 O6 30.2(2) . 2_666
O12 K1 K3 O6 -149.8(2) 2_665 2_666
K1 K1 K3 O6 -113.15(17) 2_665 2_666
W1 K1 K3 O6 96.01(16) 1_455 2_666
K4 K1 K3 O6 -14.47(16) 2_666 2_666
W1 K1 K3 O6 -165.49(16) 2_665 2_666
W2 K1 K3 O6 -177.89(16) 2_655 2_666
O11 K1 K3 O2 -153.4(3) 2_655 1_565
O12 K1 K3 O2 -13.6(3) . 1_565
O4 K1 K3 O2 136.3(3) 1_455 1_565
O3 K1 K3 O2 79.4(2) . 1_565
O12 K1 K3 O2 -100.6(2) 2_665 1_565
K1 K1 K3 O2 -63.93(19) 2_665 1_565
W1 K1 K3 O2 145.23(19) 1_455 1_565
K4 K1 K3 O2 34.75(19) 2_666 1_565
W1 K1 K3 O2 -116.27(19) 2_665 1_565
W2 K1 K3 O2 -128.7(2) 2_655 1_565
O11 K1 K3 O9 -102.1(3) 2_655 1_565
O12 K1 K3 O9 37.7(3) . 1_565
O4 K1 K3 O9 -172.4(3) 1_455 1_565
O2 K1 K3 O9 51.3(3) 1_565 1_565
O3 K1 K3 O9 130.7(3) . 1_565
O12 K1 K3 O9 -49.3(3) 2_665 1_565
K1 K1 K3 O9 -12.6(2) 2_665 1_565
W1 K1 K3 O9 -163.5(2) 1_455 1_565
K4 K1 K3 O9 86.0(2) 2_666 1_565
W1 K1 K3 O9 -65.0(2) 2_665 1_565
W2 K1 K3 O9 -77.4(2) 2_655 1_565
O11 K1 K3 O5 82.9(3) 2_655 1_465
O12 K1 K3 O5 -137.3(3) . 1_465
O4 K1 K3 O5 12.6(3) 1_455 1_465
O2 K1 K3 O5 -123.7(3) 1_565 1_465
O3 K1 K3 O5 -44.3(2) . 1_465
O12 K1 K3 O5 135.7(2) 2_665 1_465
K1 K1 K3 O5 172.38(18) 2_665 1_465
W1 K1 K3 O5 21.54(17) 1_455 1_465
K4 K1 K3 O5 -88.93(18) 2_666 1_465
W1 K1 K3 O5 120.05(18) 2_665 1_465
W2 K1 K3 O5 107.64(18) 2_655 1_465
O11 K1 K3 O11 17.9(4) 2_655 1_465
O12 K1 K3 O11 157.7(3) . 1_465
O4 K1 K3 O11 -52.4(3) 1_455 1_465
O2 K1 K3 O11 171.3(2) 1_565 1_465
O3 K1 K3 O11 -109.3(2) . 1_465
O12 K1 K3 O11 70.7(2) 2_665 1_465
K1 K1 K3 O11 107.35(17) 2_665 1_465
W1 K1 K3 O11 -43.48(16) 1_455 1_465
K4 K1 K3 O11 -153.96(16) 2_666 1_465
W1 K1 K3 O11 55.02(16) 2_665 1_465
W2 K1 K3 O11 42.61(18) 2_655 1_465
O11 K1 K3 Mg1 125.7(3) 2_655 2_666
O12 K1 K3 Mg1 -94.5(2) . 2_666
O4 K1 K3 Mg1 55.3(2) 1_455 2_666
O2 K1 K3 Mg1 -80.9(2) 1_565 2_666
O3 K1 K3 Mg1 -1.55(18) . 2_666
O12 K1 K3 Mg1 178.46(19) 2_665 2_666
K1 K1 K3 Mg1 -144.87(11) 2_665 2_666
W1 K1 K3 Mg1 64.29(10) 1_455 2_666
K4 K1 K3 Mg1 -46.19(12) 2_666 2_666
W1 K1 K3 Mg1 162.80(11) 2_665 2_666
W2 K1 K3 Mg1 150.39(10) 2_655 2_666
O11 K1 K3 K2 -36.4(3) 2_655 1_565
O12 K1 K3 K2 103.4(2) . 1_565
O4 K1 K3 K2 -106.7(2) 1_455 1_565
O2 K1 K3 K2 117.0(2) 1_565 1_565
O3 K1 K3 K2 -163.61(14) . 1_565
O12 K1 K3 K2 16.40(17) 2_665 1_565
K1 K1 K3 K2 53.07(10) 2_665 1_565
W1 K1 K3 K2 -97.77(7) 1_455 1_565
K4 K1 K3 K2 151.76(7) 2_666 1_565
W1 K1 K3 K2 0.74(6) 2_665 1_565
W2 K1 K3 K2 -11.67(12) 2_655 1_565
O11 K1 K3 W2 48.6(3) 2_655 1_465
O12 K1 K3 W2 -171.6(2) . 1_465
O4 K1 K3 W2 -21.8(2) 1_455 1_465
O2 K1 K3 W2 -158.0(2) 1_565 1_465
O3 K1 K3 W2 -78.65(15) . 1_465
O12 K1 K3 W2 101.36(17) 2_665 1_465
K1 K1 K3 W2 138.04(8) 2_665 1_465
W1 K1 K3 W2 -12.80(7) 1_455 1_465
K4 K1 K3 W2 -123.28(8) 2_666 1_465
W1 K1 K3 W2 85.70(7) 2_665 1_465
W2 K1 K3 W2 73.29(11) 2_655 1_465
O11 K1 K3 W3 -143.6(3) 2_655 1_565
O12 K1 K3 W3 -3.8(3) . 1_565
O4 K1 K3 W3 146.0(2) 1_455 1_565
O2 K1 K3 W3 9.7(2) 1_565 1_565
O3 K1 K3 W3 89.13(17) . 1_565
O12 K1 K3 W3 -90.86(19) 2_665 1_565
K1 K1 K3 W3 -54.19(14) 2_665 1_565
W1 K1 K3 W3 154.97(11) 1_455 1_565
K4 K1 K3 W3 44.50(12) 2_666 1_565
W1 K1 K3 W3 -106.52(11) 2_665 1_565
W2 K1 K3 W3 -118.93(11) 2_655 1_565
O11 W2 K5 O8 -84.7(3) . .
O2 W2 K5 O8 165.6(2) . .
O5 W2 K5 O8 -8.9(5) . .
O1 W2 K5 O8 48.7(3) . .
Mg1 W2 K5 O8 57.28(15) . .
K4 W2 K5 O8 167.36(15) 2_656 .
K3 W2 K5 O8 -50.10(14) 1_645 .
K2 W2 K5 O8 -40.97(13) 1_655 .
K3 W2 K5 O8 147.56(14) 1_545 .
K1 W2 K5 O8 -109.83(14) 2_655 .
K1 W2 K5 O8 -162.62(14) 1_545 .
O11 W2 K5 O8 95.3(3) . 2_655
O2 W2 K5 O8 -14.4(2) . 2_655
O5 W2 K5 O8 171.1(5) . 2_655
O1 W2 K5 O8 -131.3(3) . 2_655
Mg1 W2 K5 O8 -122.72(15) . 2_655
K4 W2 K5 O8 -12.64(15) 2_656 2_655
K3 W2 K5 O8 129.90(14) 1_645 2_655
K2 W2 K5 O8 139.03(13) 1_655 2_655
K3 W2 K5 O8 -32.44(14) 1_545 2_655
K1 W2 K5 O8 70.17(14) 2_655 2_655
K1 W2 K5 O8 17.38(14) 1_545 2_655
O11 W2 K5 O1 46.5(4) . 2_655
O2 W2 K5 O1 -63.1(3) . 2_655
O5 W2 K5 O1 122.4(5) . 2_655
O1 W2 K5 O1 180.0 . 2_655
Mg1 W2 K5 O1 -171.5(2) . 2_655
K4 W2 K5 O1 -61.4(2) 2_656 2_655
K3 W2 K5 O1 81.2(2) 1_645 2_655
K2 W2 K5 O1 90.3(2) 1_655 2_655
K3 W2 K5 O1 -81.2(2) 1_545 2_655
K1 W2 K5 O1 21.4(2) 2_655 2_655
K1 W2 K5 O1 -31.4(2) 1_545 2_655
O11 W2 K5 O1 -133.5(4) . .
O2 W2 K5 O1 116.9(3) . .
O5 W2 K5 O1 -57.6(5) . .
Mg1 W2 K5 O1 8.5(2) . .
K4 W2 K5 O1 118.6(2) 2_656 .
K3 W2 K5 O1 -98.8(2) 1_645 .
K2 W2 K5 O1 -89.7(2) 1_655 .
K3 W2 K5 O1 98.8(2) 1_545 .
K1 W2 K5 O1 -158.6(2) 2_655 .
K1 W2 K5 O1 148.6(2) 1_545 .
O11 W2 K5 O9 167.0(3) . .
O2 W2 K5 O9 57.4(2) . .
O5 W2 K5 O9 -117.2(5) . .
O1 W2 K5 O9 -59.5(3) . .
Mg1 W2 K5 O9 -50.99(14) . .
K4 W2 K5 O9 59.09(14) 2_656 .
K3 W2 K5 O9 -158.37(13) 1_645 .
K2 W2 K5 O9 -149.25(12) 1_655 .
K3 W2 K5 O9 39.29(13) 1_545 .
K1 W2 K5 O9 141.90(13) 2_655 .
K1 W2 K5 O9 89.11(13) 1_545 .
O11 W2 K5 O9 -13.0(3) . 2_655
O2 W2 K5 O9 -122.6(2) . 2_655
O5 W2 K5 O9 62.8(5) . 2_655
O1 W2 K5 O9 120.5(3) . 2_655
Mg1 W2 K5 O9 129.01(14) . 2_655
K4 W2 K5 O9 -120.91(14) 2_656 2_655
K3 W2 K5 O9 21.63(13) 1_645 2_655
K2 W2 K5 O9 30.75(12) 1_655 2_655
K3 W2 K5 O9 -140.71(13) 1_545 2_655
K1 W2 K5 O9 -38.10(13) 2_655 2_655
K1 W2 K5 O9 -90.89(13) 1_545 2_655
O11 W2 K5 O11 180.0 . 2_655
O2 W2 K5 O11 70.4(3) . 2_655
O5 W2 K5 O11 -104.1(5) . 2_655
O1 W2 K5 O11 -46.5(4) . 2_655
Mg1 W2 K5 O11 -38.0(3) . 2_655
K4 W2 K5 O11 72.1(3) 2_656 2_655
K3 W2 K5 O11 -145.4(3) 1_645 2_655
K2 W2 K5 O11 -136.2(3) 1_655 2_655
K3 W2 K5 O11 52.3(3) 1_545 2_655
K1 W2 K5 O11 154.9(3) 2_655 2_655
K1 W2 K5 O11 102.1(3) 1_545 2_655
O2 W2 K5 O11 -109.6(3) . .
O5 W2 K5 O11 75.9(5) . .
O1 W2 K5 O11 133.5(4) . .
Mg1 W2 K5 O11 142.0(3) . .
K4 W2 K5 O11 -107.9(3) 2_656 .
K3 W2 K5 O11 34.6(3) 1_645 .
K2 W2 K5 O11 43.8(3) 1_655 .
K3 W2 K5 O11 -127.7(3) 1_545 .
K1 W2 K5 O11 -25.1(3) 2_655 .
K1 W2 K5 O11 -77.9(3) 1_545 .
O11 W2 K5 W2 80(100) . 2_655
O2 W2 K5 W2 -30(100) . 2_655
O5 W2 K5 W2 156(100) . 2_655
O1 W2 K5 W2 -147(100) . 2_655
Mg1 W2 K5 W2 -138(100) . 2_655
K4 W2 K5 W2 -28(100) 2_656 2_655
K3 W2 K5 W2 114(100) 1_645 2_655
K2 W2 K5 W2 124(100) 1_655 2_655
K3 W2 K5 W2 -48(100) 1_545 2_655
K1 W2 K5 W2 55(100) 2_655 2_655
K1 W2 K5 W2 2(100) 1_545 2_655
O11 W2 K5 K2 136.2(3) . .
O2 W2 K5 K2 26.6(2) . .
O5 W2 K5 K2 -147.9(5) . .
O1 W2 K5 K2 -90.3(2) . .
Mg1 W2 K5 K2 -81.75(6) . .
K4 W2 K5 K2 28.34(6) 2_656 .
K3 W2 K5 K2 170.87(3) 1_645 .
K2 W2 K5 K2 180.0 1_655 .
K3 W2 K5 K2 8.53(3) 1_545 .
K1 W2 K5 K2 111.15(3) 2_655 .
K1 W2 K5 K2 58.36(3) 1_545 .
O11 W2 K5 K2 -43.8(3) . 1_655
O2 W2 K5 K2 -153.4(2) . 1_655
O5 W2 K5 K2 32.1(5) . 1_655
O1 W2 K5 K2 89.7(2) . 1_655
Mg1 W2 K5 K2 98.25(6) . 1_655
K4 W2 K5 K2 -151.66(6) 2_656 1_655
K3 W2 K5 K2 -9.13(3) 1_645 1_655
K3 W2 K5 K2 -171.47(3) 1_545 1_655
K1 W2 K5 K2 -68.85(3) 2_655 1_655
K1 W2 K5 K2 -121.64(3) 1_545 1_655
O9 K2 K5 O8 110.3(3) 2 .
O9 K2 K5 O8 -69.7(3) . .
O11 K2 K5 O8 35.6(3) 2_655 .
O11 K2 K5 O8 -144.4(3) 1_455 .
O8 K2 K5 O8 0.0 1_455 .
O8 K2 K5 O8 180.0 2_655 .
K3 K2 K5 O8 54.56(19) 2_565 .
K3 K2 K5 O8 -125.44(19) 1_545 .
W2 K2 K5 O8 63.56(19) 2_655 .
W2 K2 K5 O8 -116.44(19) 1_455 .
K5 K2 K5 O8 -164.89(19) 1_455 .
O9 K2 K5 O8 -69.7(3) 2 2_655
O9 K2 K5 O8 110.3(3) . 2_655
O11 K2 K5 O8 -144.4(3) 2_655 2_655
O11 K2 K5 O8 35.6(3) 1_455 2_655
O8 K2 K5 O8 180.0 1_455 2_655
K3 K2 K5 O8 -125.44(19) 2_565 2_655
K3 K2 K5 O8 54.56(19) 1_545 2_655
W2 K2 K5 O8 -116.44(19) 2_655 2_655
W2 K2 K5 O8 63.56(19) 1_455 2_655
K5 K2 K5 O8 15.11(19) 1_455 2_655
O9 K2 K5 O1 15.4(2) 2 2_655
O9 K2 K5 O1 -164.6(2) . 2_655
O11 K2 K5 O1 -59.2(2) 2_655 2_655
O11 K2 K5 O1 120.8(2) 1_455 2_655
O8 K2 K5 O1 -94.9(2) 1_455 2_655
O8 K2 K5 O1 85.1(2) 2_655 2_655
K3 K2 K5 O1 -40.29(14) 2_565 2_655
K3 K2 K5 O1 139.71(14) 1_545 2_655
W2 K2 K5 O1 -31.29(13) 2_655 2_655
W2 K2 K5 O1 148.70(13) 1_455 2_655
K5 K2 K5 O1 100.26(13) 1_455 2_655
O9 K2 K5 O1 -164.6(2) 2 .
O9 K2 K5 O1 15.4(2) . .
O11 K2 K5 O1 120.8(2) 2_655 .
O11 K2 K5 O1 -59.2(2) 1_455 .
O8 K2 K5 O1 85.1(2) 1_455 .
O8 K2 K5 O1 -94.9(2) 2_655 .
K3 K2 K5 O1 139.71(14) 2_565 .
K3 K2 K5 O1 -40.29(14) 1_545 .
W2 K2 K5 O1 148.71(13) 2_655 .
W2 K2 K5 O1 -31.29(13) 1_455 .
K5 K2 K5 O1 -79.74(13) 1_455 .
O9 K2 K5 O9 180.0 2 .
O11 K2 K5 O9 105.4(3) 2_655 .
O11 K2 K5 O9 -74.6(3) 1_455 .
O8 K2 K5 O9 69.7(3) 1_455 .
O8 K2 K5 O9 -110.3(3) 2_655 .
K3 K2 K5 O9 124.31(18) 2_565 .
K3 K2 K5 O9 -55.69(18) 1_545 .
W2 K2 K5 O9 133.30(18) 2_655 .
W2 K2 K5 O9 -46.70(18) 1_455 .
K5 K2 K5 O9 -95.15(18) 1_455 .
O9 K2 K5 O9 0.0 2 2_655
O9 K2 K5 O9 180.0 . 2_655
O11 K2 K5 O9 -74.6(3) 2_655 2_655
O11 K2 K5 O9 105.4(3) 1_455 2_655
O8 K2 K5 O9 -110.3(3) 1_455 2_655
O8 K2 K5 O9 69.7(3) 2_655 2_655
K3 K2 K5 O9 -55.69(18) 2_565 2_655
K3 K2 K5 O9 124.31(18) 1_545 2_655
W2 K2 K5 O9 -46.70(18) 2_655 2_655
W2 K2 K5 O9 133.30(18) 1_455 2_655
K5 K2 K5 O9 84.85(18) 1_455 2_655
O9 K2 K5 O11 74.6(3) 2 2_655
O9 K2 K5 O11 -105.4(3) . 2_655
O11 K2 K5 O11 180.0 1_455 2_655
O8 K2 K5 O11 -35.6(3) 1_455 2_655
O8 K2 K5 O11 144.4(3) 2_655 2_655
K3 K2 K5 O11 18.94(18) 2_565 2_655
K3 K2 K5 O11 -161.06(18) 1_545 2_655
W2 K2 K5 O11 27.93(18) 2_655 2_655
W2 K2 K5 O11 -152.07(18) 1_455 2_655
K5 K2 K5 O11 159.49(18) 1_455 2_655
O9 K2 K5 O11 -105.4(3) 2 .
O9 K2 K5 O11 74.6(3) . .
O11 K2 K5 O11 180.0 2_655 .
O11 K2 K5 O11 0.0 1_455 .
O8 K2 K5 O11 144.4(3) 1_455 .
O8 K2 K5 O11 -35.6(3) 2_655 .
K3 K2 K5 O11 -161.06(18) 2_565 .
K3 K2 K5 O11 18.94(18) 1_545 .
W2 K2 K5 O11 -152.07(18) 2_655 .
W2 K2 K5 O11 27.93(18) 1_455 .
K5 K2 K5 O11 -20.51(18) 1_455 .
O9 K2 K5 W2 46.70(18) 2 2_655
O9 K2 K5 W2 -133.30(18) . 2_655
O11 K2 K5 W2 -27.93(18) 2_655 2_655
O11 K2 K5 W2 152.07(18) 1_455 2_655
O8 K2 K5 W2 -63.56(19) 1_455 2_655
O8 K2 K5 W2 116.44(19) 2_655 2_655
K3 K2 K5 W2 -9.00(3) 2_565 2_655
K3 K2 K5 W2 171.00(3) 1_545 2_655
W2 K2 K5 W2 180.0 1_455 2_655
K5 K2 K5 W2 131.551(12) 1_455 2_655
O9 K2 K5 W2 -133.30(18) 2 .
O9 K2 K5 W2 46.70(18) . .
O11 K2 K5 W2 152.07(18) 2_655 .
O11 K2 K5 W2 -27.93(18) 1_455 .
O8 K2 K5 W2 116.44(19) 1_455 .
O8 K2 K5 W2 -63.56(19) 2_655 .
K3 K2 K5 W2 171.00(3) 2_565 .
K3 K2 K5 W2 -9.00(3) 1_545 .
W2 K2 K5 W2 180.0 2_655 .
W2 K2 K5 W2 0.0 1_455 .
K5 K2 K5 W2 -48.449(12) 1_455 .
O9 K2 K5 K2 -84.85(18) 2 1_655
O9 K2 K5 K2 95.15(18) . 1_655
O11 K2 K5 K2 -159.49(18) 2_655 1_655
O11 K2 K5 K2 20.51(18) 1_455 1_655
O8 K2 K5 K2 164.89(19) 1_455 1_655
O8 K2 K5 K2 -15.11(19) 2_655 1_655
K3 K2 K5 K2 -140.55(3) 2_565 1_655
K3 K2 K5 K2 39.45(3) 1_545 1_655
W2 K2 K5 K2 -131.551(12) 2_655 1_655
W2 K2 K5 K2 48.449(12) 1_455 1_655
K5 K2 K5 K2 0.0 1_455 1_655
O11 W2 Mg1 O5 -116.4(4) . 2_756
O2 W2 Mg1 O5 108.5(4) . 2_756
O5 W2 Mg1 O5 -3.5(5) . 2_756
O1 W2 Mg1 O5 -149.0(5) . 2_756
K4 W2 Mg1 O5 50.0(3) 2_656 2_756
K5 W2 Mg1 O5 -162.1(3) . 2_756
K3 W2 Mg1 O5 -45.1(3) 1_645 2_756
K2 W2 Mg1 O5 -101.9(3) 1_655 2_756
K3 W2 Mg1 O5 135.2(3) 1_545 2_756
K1 W2 Mg1 O5 -134.3(3) 2_655 2_756
K1 W2 Mg1 O5 117.6(3) 1_545 2_756
O11 W2 Mg1 O1 32.6(5) . .
O2 W2 Mg1 O1 -102.5(4) . .
O5 W2 Mg1 O1 145.5(4) . .
K4 W2 Mg1 O1 -161.0(4) 2_656 .
K5 W2 Mg1 O1 -13.1(4) . .
K3 W2 Mg1 O1 103.9(4) 1_645 .
K2 W2 Mg1 O1 47.1(4) 1_655 .
K3 W2 Mg1 O1 -75.8(4) 1_545 .
K1 W2 Mg1 O1 14.7(4) 2_655 .
K1 W2 Mg1 O1 -93.4(4) 1_545 .
O11 W2 Mg1 O6 115.5(4) . .
O2 W2 Mg1 O6 -19.5(3) . .
O5 W2 Mg1 O6 -131.6(3) . .
O1 W2 Mg1 O6 82.9(5) . .
K4 W2 Mg1 O6 -78.1(2) 2_656 .
K5 W2 Mg1 O6 69.8(2) . .
K3 W2 Mg1 O6 -173.1(2) 1_645 .
K2 W2 Mg1 O6 130.1(2) 1_655 .
K3 W2 Mg1 O6 7.1(2) 1_545 .
K1 W2 Mg1 O6 97.6(3) 2_655 .
K1 W2 Mg1 O6 -10.4(3) 1_545 .
O11 W2 Mg1 O7 7.1(4) . .
O2 W2 Mg1 O7 -128.0(3) . .
O5 W2 Mg1 O7 120.0(3) . .
O1 W2 Mg1 O7 -25.5(4) . .
K4 W2 Mg1 O7 173.5(3) 2_656 .
K5 W2 Mg1 O7 -38.7(3) . .
K3 W2 Mg1 O7 78.4(3) 1_645 .
K2 W2 Mg1 O7 21.6(3) 1_655 .
K3 W2 Mg1 O7 -101.3(3) 1_545 .
K1 W2 Mg1 O7 -10.8(4) 2_655 .
K1 W2 Mg1 O7 -118.9(3) 1_545 .
O11 W2 Mg1 O10 -171.2(4) . .
O2 W2 Mg1 O10 53.8(3) . .
O5 W2 Mg1 O10 -58.3(3) . .
O1 W2 Mg1 O10 156.2(5) . .
K4 W2 Mg1 O10 -4.8(2) 2_656 .
K5 W2 Mg1 O10 143.1(2) . .
K3 W2 Mg1 O10 -99.9(2) 1_645 .
K2 W2 Mg1 O10 -156.6(2) 1_655 .
K3 W2 Mg1 O10 80.4(2) 1_545 .
K1 W2 Mg1 O10 170.9(2) 2_655 .
K1 W2 Mg1 O10 62.8(3) 1_545 .
O11 W2 Mg1 K3 170.6(3) . 2_666
O2 W2 Mg1 K3 35.6(3) . 2_666
O5 W2 Mg1 K3 -76.5(3) . 2_666
O1 W2 Mg1 K3 138.0(4) . 2_666
K4 W2 Mg1 K3 -23.00(19) 2_656 2_666
K5 W2 Mg1 K3 124.90(17) . 2_666
K3 W2 Mg1 K3 -118.05(15) 1_645 2_666
K2 W2 Mg1 K3 -174.82(16) 1_655 2_666
K3 W2 Mg1 K3 62.23(17) 1_545 2_666
K1 W2 Mg1 K3 152.71(9) 2_655 2_666
K1 W2 Mg1 K3 44.6(2) 1_545 2_666
O11 W2 Mg1 K4 -46.6(3) . 1_655
O2 W2 Mg1 K4 178.4(2) . 1_655
O5 W2 Mg1 K4 66.3(2) . 1_655
O1 W2 Mg1 K4 -79.2(4) . 1_655
K4 W2 Mg1 K4 119.77(11) 2_656 1_655
K5 W2 Mg1 K4 -92.33(12) . 1_655
K3 W2 Mg1 K4 24.72(15) 1_645 1_655
K2 W2 Mg1 K4 -32.05(13) 1_655 1_655
K3 W2 Mg1 K4 -155.00(13) 1_545 1_655
K1 W2 Mg1 K4 -64.5(2) 2_655 1_655
K1 W2 Mg1 K4 -172.58(8) 1_545 1_655
O11 W2 Mg1 K4 48.7(4) . 2_666
O2 W2 Mg1 K4 -86.4(3) . 2_666
O5 W2 Mg1 K4 161.5(3) . 2_666
O1 W2 Mg1 K4 16.0(4) . 2_666
K4 W2 Mg1 K4 -144.98(18) 2_656 2_666
K5 W2 Mg1 K4 2.91(18) . 2_666
K3 W2 Mg1 K4 119.96(19) 1_645 2_666
K2 W2 Mg1 K4 63.2(2) 1_655 2_666
K3 W2 Mg1 K4 -59.8(2) 1_545 2_666
K1 W2 Mg1 K4 30.7(3) 2_655 2_666
K1 W2 Mg1 K4 -77.3(2) 1_545 2_666
O11 W2 O1 Mg1 -154.3(4) . .
O2 W2 O1 Mg1 88.7(4) . .
O5 W2 O1 Mg1 -39.2(5) . .
K4 W2 O1 Mg1 27.2(5) 2_656 .
K5 W2 O1 Mg1 162.9(5) . .
K3 W2 O1 Mg1 -88.9(4) 1_645 .
K2 W2 O1 Mg1 -129.3(4) 1_655 .
K3 W2 O1 Mg1 99.6(3) 1_545 .
K1 W2 O1 Mg1 -171.9(2) 2_655 .
K1 W2 O1 Mg1 117.7(3) 1_545 .
O11 W2 O1 K5 42.9(3) . .
O2 W2 O1 K5 -74.2(3) . .
O5 W2 O1 K5 158.0(2) . .
Mg1 W2 O1 K5 -162.9(5) . .
K4 W2 O1 K5 -135.64(16) 2_656 .
K3 W2 O1 K5 108.22(16) 1_645 .
K2 W2 O1 K5 67.80(15) 1_655 .
K3 W2 O1 K5 -63.22(15) 1_545 .
K1 W2 O1 K5 25.3(3) 2_655 .
K1 W2 O1 K5 -45.2(3) 1_545 .
O5 Mg1 O1 W2 54.8(8) 2_756 .
O6 Mg1 O1 W2 -107.5(4) . .
O7 Mg1 O1 W2 157.5(4) . .
O10 Mg1 O1 W2 -20.1(4) . .
K3 Mg1 O1 W2 -73.2(6) 2_666 .
K4 Mg1 O1 W2 119.7(3) 1_655 .
K4 Mg1 O1 W2 -170.1(2) 2_666 .
O5 Mg1 O1 K5 -147.1(5) 2_756 .
O6 Mg1 O1 K5 50.6(4) . .
O7 Mg1 O1 K5 -44.4(4) . .
O10 Mg1 O1 K5 138.0(4) . .
W2 Mg1 O1 K5 158.1(6) . .
K3 Mg1 O1 K5 84.9(5) 2_666 .
K4 Mg1 O1 K5 -82.2(4) 1_655 .
K4 Mg1 O1 K5 -12.0(4) 2_666 .
O8 K5 O1 W2 -126.7(3) . .
O8 K5 O1 W2 53.3(3) 2_655 .
O1 K5 O1 W2 29(100) 2_655 .
O9 K5 O1 W2 115.6(3) . .
O9 K5 O1 W2 -64.4(3) 2_655 .
O11 K5 O1 W2 154.1(2) 2_655 .
O11 K5 O1 W2 -25.9(2) . .
W2 K5 O1 W2 180.0 2_655 .
K2 K5 O1 W2 104.3(2) . .
K2 K5 O1 W2 -75.7(2) 1_655 .
O8 K5 O1 Mg1 71.7(4) . .
O8 K5 O1 Mg1 -108.3(4) 2_655 .
O1 K5 O1 Mg1 -132(100) 2_655 .
O9 K5 O1 Mg1 -45.9(3) . .
O9 K5 O1 Mg1 134.1(3) 2_655 .
O11 K5 O1 Mg1 -7.4(5) 2_655 .
O11 K5 O1 Mg1 172.6(5) . .
W2 K5 O1 Mg1 18.5(5) 2_655 .
W2 K5 O1 Mg1 -161.5(5) . .
K2 K5 O1 Mg1 -57.2(4) . .
K2 K5 O1 Mg1 122.8(4) 1_655 .
O11 W2 O2 K1 24.9(5) . 1_545
O5 W2 O2 K1 -91.3(4) . 1_545
O1 W2 O2 K1 137.5(3) . 1_545
Mg1 W2 O2 K1 168.8(3) . 1_545
K4 W2 O2 K1 -87.8(4) 2_656 1_545
K5 W2 O2 K1 91.1(3) . 1_545
K3 W2 O2 K1 -45.4(5) 1_645 1_545
K2 W2 O2 K1 48.8(6) 1_655 1_545
K3 W2 O2 K1 119.0(5) 1_545 1_545
K1 W2 O2 K1 13.4(3) 2_655 1_545
O11 W2 O2 K3 -94.1(4) . 1_545
O5 W2 O2 K3 149.7(3) . 1_545
O1 W2 O2 K3 18.5(4) . 1_545
Mg1 W2 O2 K3 49.7(3) . 1_545
K4 W2 O2 K3 153.1(4) 2_656 1_545
K5 W2 O2 K3 -28.0(3) . 1_545
K3 W2 O2 K3 -164.41(14) 1_645 1_545
K2 W2 O2 K3 -70.2(5) 1_655 1_545
K1 W2 O2 K3 -105.6(3) 2_655 1_545
K1 W2 O2 K3 -119.0(5) 1_545 1_545
O11 W2 O2 K4 112.7(3) . 2_656
O5 W2 O2 K4 -3.4(3) . 2_656
O1 W2 O2 K4 -134.6(2) . 2_656
Mg1 W2 O2 K4 -103.40(16) . 2_656
K5 W2 O2 K4 178.88(13) . 2_656
K3 W2 O2 K4 42.4(3) 1_645 2_656
K2 W2 O2 K4 136.6(2) 1_655 2_656
K3 W2 O2 K4 -153.1(4) 1_545 2_656
K1 W2 O2 K4 101.27(15) 2_655 2_656
K1 W2 O2 K4 87.8(4) 1_545 2_656
O9 W3 O3 K4 140.9(3) . .
O6 W3 O3 K4 -100.8(3) . .
O10 W3 O3 K4 23.0(4) 2_656 .
K3 W3 O3 K4 123.8(3) 1_545 .
K4 W3 O3 K4 -106.4(4) 2_666 .
K1 W3 O3 K4 147.0(5) . .
K2 W3 O3 K4 113.4(3) . .
K3 W3 O3 K4 -69.4(3) 2_666 .
O9 W3 O3 K4 -112.7(3) . 2_666
O6 W3 O3 K4 5.7(4) . 2_666
O10 W3 O3 K4 129.4(3) 2_656 2_666
K3 W3 O3 K4 -129.8(3) 1_545 2_666
K4 W3 O3 K4 106.4(4) . 2_666
K1 W3 O3 K4 -106.6(4) . 2_666
K2 W3 O3 K4 -140.1(2) . 2_666
K3 W3 O3 K4 37.1(3) 2_666 2_666
O9 W3 O3 K1 -6.1(4) . .
O6 W3 O3 K1 112.3(3) . .
O10 W3 O3 K1 -124.0(3) 2_656 .
K3 W3 O3 K1 -23.1(6) 1_545 .
K4 W3 O3 K1 106.6(4) 2_666 .
K4 W3 O3 K1 -147.0(5) . .
K2 W3 O3 K1 -33.5(3) . .
K3 W3 O3 K1 143.7(3) 2_666 .
O3 K4 O3 W3 119.7(4) 2_666 .
O7 K4 O3 W3 -73.0(3) 1_455 .
O7 K4 O3 W3 -165.6(6) 2_666 .
O2 K4 O3 W3 38.5(3) 2_656 .
O5 K4 O3 W3 -15.4(3) 2_656 .
O4 K4 O3 W3 -129.2(4) 1_455 .
O12 K4 O3 W3 51.3(5) 2_666 .
W1 K4 O3 W3 -100.2(3) 1_455 .
W2 K4 O3 W3 11.7(3) 2_656 .
W1 K4 O3 W3 37.3(9) 2_666 .
W3 K4 O3 W3 140.0(3) 2_666 .
O3 K4 O3 K4 0.0 2_666 2_666
O7 K4 O3 K4 167.3(2) 1_455 2_666
O7 K4 O3 K4 74.7(8) 2_666 2_666
O2 K4 O3 K4 -81.20(18) 2_656 2_666
O5 K4 O3 K4 -135.05(19) 2_656 2_666
O4 K4 O3 K4 111.1(2) 1_455 2_666
O12 K4 O3 K4 -68.4(3) 2_666 2_666
W1 K4 O3 K4 140.14(18) 1_455 2_666
W2 K4 O3 K4 -107.99(15) 2_656 2_666
W1 K4 O3 K4 -82.4(6) 2_666 2_666
W3 K4 O3 K4 20.28(16) 2_666 2_666
O3 K4 O3 K1 -88.2(2) 2_666 .
O7 K4 O3 K1 79.0(2) 1_455 .
O7 K4 O3 K1 -13.6(9) 2_666 .
O2 K4 O3 K1 -169.4(2) 2_656 .
O5 K4 O3 K1 136.7(2) 2_656 .
O4 K4 O3 K1 22.84(19) 1_455 .
O12 K4 O3 K1 -156.7(2) 2_666 .
W1 K4 O3 K1 51.93(16) 1_455 .
W2 K4 O3 K1 163.79(19) 2_656 .
W1 K4 O3 K1 -170.7(5) 2_666 .
W3 K4 O3 K1 -67.9(2) 2_666 .
O11 K1 O3 W3 13.5(4) 2_655 .
O12 K1 O3 W3 -75.7(4) . .
O4 K1 O3 W3 124.8(4) 1_455 .
O2 K1 O3 W3 -154.6(3) 1_565 .
O12 K1 O3 W3 161(2) 2_665 .
K1 K1 O3 W3 -81.3(4) 2_665 .
W1 K1 O3 W3 100.5(3) 1_455 .
K3 K1 O3 W3 160.6(3) . .
K4 K1 O3 W3 -119.8(4) 2_666 .
W1 K1 O3 W3 129.1(3) 2_665 .
W2 K1 O3 W3 4.1(4) 2_655 .
O11 K1 O3 K4 -137.4(2) 2_655 .
O12 K1 O3 K4 133.4(3) . .
O4 K1 O3 K4 -26.1(2) 1_455 .
O2 K1 O3 K4 54.5(2) 1_565 .
O12 K1 O3 K4 10(2) 2_665 .
K1 K1 O3 K4 127.80(19) 2_665 .
W1 K1 O3 K4 -50.45(16) 1_455 .
K3 K1 O3 K4 9.7(2) . .
K4 K1 O3 K4 89.3(2) 2_666 .
W1 K1 O3 K4 -21.8(5) 2_665 .
W2 K1 O3 K4 -146.79(14) 2_655 .
O11 K1 O3 K4 133.3(2) 2_655 2_666
O12 K1 O3 K4 44.0(2) . 2_666
O4 K1 O3 K4 -115.4(2) 1_455 2_666
O2 K1 O3 K4 -34.82(18) 1_565 2_666
O12 K1 O3 K4 -80(2) 2_665 2_666
K1 K1 O3 K4 38.5(3) 2_665 2_666
W1 K1 O3 K4 -139.79(16) 1_455 2_666
K3 K1 O3 K4 -79.63(14) . 2_666
W1 K1 O3 K4 -111.1(3) 2_665 2_666
W2 K1 O3 K4 123.87(13) 2_655 2_666
O12 W1 O4 K3 10.5(6) . 1_655
O8 W1 O4 K3 131.0(5) . 1_655
O7 W1 O4 K3 -106.3(5) . 1_655
K4 W1 O4 K3 -106.0(5) 1_655 1_655
K4 W1 O4 K3 -53.0(5) 2_666 1_655
K1 W1 O4 K3 147.2(7) 1_655 1_655
K5 W1 O4 K3 128.3(4) . 1_655
K3 W1 O4 K3 99.1(5) 2_665 1_655
K1 W1 O4 K3 42.4(5) 2_665 1_655
O12 W1 O4 K1 -136.7(4) . 1_655
O8 W1 O4 K1 -16.2(4) . 1_655
O7 W1 O4 K1 106.5(4) . 1_655
K4 W1 O4 K1 106.9(4) 1_655 1_655
K4 W1 O4 K1 159.8(3) 2_666 1_655
K5 W1 O4 K1 -18.9(7) . 1_655
K3 W1 O4 K1 -48.0(3) 2_665 1_655
K1 W1 O4 K1 -104.8(3) 2_665 1_655
K3 W1 O4 K1 -147.2(7) 1_655 1_655
O12 W1 O4 K4 116.4(3) . 1_655
O8 W1 O4 K4 -123.1(3) . 1_655
O7 W1 O4 K4 -0.3(3) . 1_655
K4 W1 O4 K4 52.95(17) 2_666 1_655
K1 W1 O4 K4 -106.9(4) 1_655 1_655
K5 W1 O4 K4 -125.8(3) . 1_655
K3 W1 O4 K4 -154.89(13) 2_665 1_655
K1 W1 O4 K4 148.34(15) 2_665 1_655
K3 W1 O4 K4 106.0(5) 1_655 1_655
O11 W2 O5 Mg1 134.6(5) . 2_756
O2 W2 O5 Mg1 -107.2(5) . 2_756
O1 W2 O5 Mg1 21.8(6) . 2_756
Mg1 W2 O5 Mg1 3.7(5) . 2_756
K4 W2 O5 Mg1 -110.7(5) 2_656 2_756
K5 W2 O5 Mg1 66.9(7) . 2_756
K3 W2 O5 Mg1 121.8(6) 1_645 2_756
K2 W2 O5 Mg1 95.0(5) 1_655 2_756
K3 W2 O5 Mg1 -80.7(6) 1_545 2_756
K1 W2 O5 Mg1 162.1(4) 2_655 2_756
K1 W2 O5 Mg1 -140.7(4) 1_545 2_756
O11 W2 O5 K3 12.9(4) . 1_645
O2 W2 O5 K3 131.0(3) . 1_645
O1 W2 O5 K3 -100.0(3) . 1_645
Mg1 W2 O5 K3 -118.1(2) . 1_645
K4 W2 O5 K3 127.6(3) 2_656 1_645
K5 W2 O5 K3 -54.8(6) . 1_645
K2 W2 O5 K3 -26.7(2) 1_655 1_645
K3 W2 O5 K3 157.54(12) 1_545 1_645
K1 W2 O5 K3 40.4(3) 2_655 1_645
K1 W2 O5 K3 97.6(2) 1_545 1_645
O11 W2 O5 K4 -114.7(3) . 2_656
O2 W2 O5 K4 3.4(3) . 2_656
O1 W2 O5 K4 132.4(2) . 2_656
Mg1 W2 O5 K4 114.32(15) . 2_656
K5 W2 O5 K4 177.6(3) . 2_656
K3 W2 O5 K4 -127.6(3) 1_645 2_656
K2 W2 O5 K4 -154.31(11) 1_655 2_656
K3 W2 O5 K4 30.0(4) 1_545 2_656
K1 W2 O5 K4 -87.22(15) 2_655 2_656
K1 W2 O5 K4 -30.00(19) 1_545 2_656
O3 W3 O6 Mg1 -94.7(6) . .
O9 W3 O6 Mg1 22.8(6) . .
O10 W3 O6 Mg1 144.2(5) 2_656 .
K3 W3 O6 Mg1 63.6(5) 1_545 .
K4 W3 O6 Mg1 -90.8(5) 2_666 .
K4 W3 O6 Mg1 -133.2(5) . .
K1 W3 O6 Mg1 -58.6(6) . .
K2 W3 O6 Mg1 22.4(8) . .
K3 W3 O6 Mg1 -168.7(9) 2_666 .
O3 W3 O6 K3 73.9(4) . 2_666
O9 W3 O6 K3 -168.6(4) . 2_666
O10 W3 O6 K3 -47.1(5) 2_656 2_666
K3 W3 O6 K3 -127.7(3) 1_545 2_666
K4 W3 O6 K3 77.9(3) 2_666 2_666
K4 W3 O6 K3 35.5(4) . 2_666
K1 W3 O6 K3 110.0(3) . 2_666
K2 W3 O6 K3 -168.92(11) . 2_666
O5 Mg1 O6 W3 157.9(5) 2_756 .
O1 Mg1 O6 W3 -30.3(6) . .
O7 Mg1 O6 W3 64.7(6) . .
O10 Mg1 O6 W3 -112.0(6) . .
W2 Mg1 O6 W3 -58.0(6) . .
K3 Mg1 O6 W3 170.9(7) 2_666 .
K4 Mg1 O6 W3 107.7(5) 1_655 .
K4 Mg1 O6 W3 87.1(5) 2_666 .
O5 Mg1 O6 K3 -13.0(3) 2_756 2_666
O1 Mg1 O6 K3 158.8(2) . 2_666
O7 Mg1 O6 K3 -106.2(3) . 2_666
O10 Mg1 O6 K3 77.1(3) . 2_666
W2 Mg1 O6 K3 131.10(17) . 2_666
K4 Mg1 O6 K3 -63.2(2) 1_655 2_666
K4 Mg1 O6 K3 -83.8(2) 2_666 2_666
O4 W1 O7 Mg1 -131.0(6) . .
O12 W1 O7 Mg1 113.2(6) . .
O8 W1 O7 Mg1 -9.4(7) . .
K4 W1 O7 Mg1 -131.3(7) 1_655 .
K4 W1 O7 Mg1 143.1(7) 2_666 .
K1 W1 O7 Mg1 -92.5(6) 1_655 .
K5 W1 O7 Mg1 26.6(6) . .
K3 W1 O7 Mg1 -1.8(9) 2_665 .
K1 W1 O7 Mg1 120.1(5) 2_665 .
K3 W1 O7 Mg1 -156.3(5) 1_655 .
O4 W1 O7 K4 0.3(3) . 1_655
O12 W1 O7 K4 -115.4(3) . 1_655
O8 W1 O7 K4 122.0(3) . 1_655
K4 W1 O7 K4 -85.5(3) 2_666 1_655
K1 W1 O7 K4 38.8(3) 1_655 1_655
K5 W1 O7 K4 157.93(19) . 1_655
K3 W1 O7 K4 129.5(3) 2_665 1_655
K1 W1 O7 K4 -108.5(3) 2_665 1_655
K3 W1 O7 K4 -25.0(3) 1_655 1_655
O4 W1 O7 K4 85.9(3) . 2_666
O12 W1 O7 K4 -29.9(4) . 2_666
O8 W1 O7 K4 -152.5(3) . 2_666
K4 W1 O7 K4 85.5(3) 1_655 2_666
K1 W1 O7 K4 124.35(14) 1_655 2_666
K5 W1 O7 K4 -116.53(18) . 2_666
K3 W1 O7 K4 -144.9(2) 2_665 2_666
K1 W1 O7 K4 -23.0(5) 2_665 2_666
K3 W1 O7 K4 60.6(2) 1_655 2_666
O5 Mg1 O7 W1 150.2(6) 2_756 .
O1 Mg1 O7 W1 -2.8(7) . .
O6 Mg1 O7 W1 -112.0(6) . .
O10 Mg1 O7 W1 26(5) . .
W2 Mg1 O7 W1 8.2(7) . .
K3 Mg1 O7 W1 -160.1(5) 2_666 .
K4 Mg1 O7 W1 130.6(7) 1_655 .
K4 Mg1 O7 W1 -140.5(8) 2_666 .
O5 Mg1 O7 K4 19.6(3) 2_756 1_655
O1 Mg1 O7 K4 -133.4(3) . 1_655
O6 Mg1 O7 K4 117.4(3) . 1_655
O10 Mg1 O7 K4 -105(4) . 1_655
W2 Mg1 O7 K4 -122.4(2) . 1_655
K3 Mg1 O7 K4 69.3(2) 2_666 1_655
K4 Mg1 O7 K4 88.9(3) 2_666 1_655
O5 Mg1 O7 K4 -69.3(3) 2_756 2_666
O1 Mg1 O7 K4 137.7(3) . 2_666
O6 Mg1 O7 K4 28.5(3) . 2_666
O10 Mg1 O7 K4 166(4) . 2_666
W2 Mg1 O7 K4 148.77(18) . 2_666
K3 Mg1 O7 K4 -19.6(3) 2_666 2_666
K4 Mg1 O7 K4 -88.9(3) 1_655 2_666
O4 W1 O8 K3 -67.9(4) . 2_665
O12 W1 O8 K3 50.8(5) . 2_665
O7 W1 O8 K3 172.7(3) . 2_665
K4 W1 O8 K3 -131.0(2) 1_655 2_665
K4 W1 O8 K3 120.6(4) 2_666 2_665
K1 W1 O8 K3 -77.8(3) 1_655 2_665
K5 W1 O8 K3 110.2(5) . 2_665
K1 W1 O8 K3 17.7(3) 2_665 2_665
K3 W1 O8 K3 -45.5(4) 1_655 2_665
O4 W1 O8 K5 -178.1(3) . .
O12 W1 O8 K5 -59.3(4) . .
O7 W1 O8 K5 62.5(4) . .
K4 W1 O8 K5 118.8(2) 1_655 .
K4 W1 O8 K5 10.4(7) 2_666 .
K1 W1 O8 K5 172.0(3) 1_655 .
K3 W1 O8 K5 -110.2(5) 2_665 .
K1 W1 O8 K5 -92.5(3) 2_665 .
K3 W1 O8 K5 -155.67(14) 1_655 .
O4 W1 O8 K2 64.9(6) . 1_655
O12 W1 O8 K2 -176.3(5) . 1_655
O7 W1 O8 K2 -54.5(6) . 1_655
K4 W1 O8 K2 1.8(7) 1_655 1_655
K4 W1 O8 K2 -106.6(5) 2_666 1_655
K1 W1 O8 K2 55.0(5) 1_655 1_655
K5 W1 O8 K2 -117.0(7) . 1_655
K3 W1 O8 K2 132.8(8) 2_665 1_655
K1 W1 O8 K2 150.5(5) 2_665 1_655
K3 W1 O8 K2 87.3(6) 1_655 1_655
O8 K5 O8 W1 -125(100) 2_655 .
O1 K5 O8 W1 107.4(3) 2_655 .
O1 K5 O8 W1 -72.6(3) . .
O9 K5 O8 W1 -10.0(4) . .
O9 K5 O8 W1 170.0(4) 2_655 .
O11 K5 O8 W1 57.5(3) 2_655 .
O11 K5 O8 W1 -122.5(3) . .
W2 K5 O8 W1 85.3(3) 2_655 .
W2 K5 O8 W1 -94.7(3) . .
K2 K5 O8 W1 33.7(4) . .
K2 K5 O8 W1 -146.3(4) 1_655 .
O8 K5 O8 K3 106(100) 2_655 2_665
O1 K5 O8 K3 -21.6(2) 2_655 2_665
O1 K5 O8 K3 158.4(2) . 2_665
O9 K5 O8 K3 -139.05(17) . 2_665
O9 K5 O8 K3 40.95(17) 2_655 2_665
O11 K5 O8 K3 -71.5(2) 2_655 2_665
O11 K5 O8 K3 108.5(2) . 2_665
W2 K5 O8 K3 -43.69(15) 2_655 2_665
W2 K5 O8 K3 136.31(15) . 2_665
K2 K5 O8 K3 -95.33(18) . 2_665
K2 K5 O8 K3 84.67(18) 1_655 2_665
O8 K5 O8 K2 22(100) 2_655 1_655
O1 K5 O8 K2 -106.26(17) 2_655 1_655
O1 K5 O8 K2 73.74(17) . 1_655
O9 K5 O8 K2 136.28(16) . 1_655
O9 K5 O8 K2 -43.72(16) 2_655 1_655
O11 K5 O8 K2 -156.21(17) 2_655 1_655
O11 K5 O8 K2 23.79(17) . 1_655
W2 K5 O8 K2 -128.36(13) 2_655 1_655
W2 K5 O8 K2 51.64(13) . 1_655
K2 K5 O8 K2 180.0 . 1_655
O3 W3 O9 K2 -62.3(4) . .
O6 W3 O9 K2 -179.6(4) . .
O10 W3 O9 K2 56.1(5) 2_656 .
K3 W3 O9 K2 104.4(5) 1_545 .
K4 W3 O9 K2 -105.4(3) 2_666 .
K4 W3 O9 K2 -31.3(5) . .
K1 W3 O9 K2 -65.9(3) . .
K3 W3 O9 K2 170.62(11) 2_666 .
O3 W3 O9 K3 -166.7(3) . 1_545
O6 W3 O9 K3 76.0(3) . 1_545
O10 W3 O9 K3 -48.4(4) 2_656 1_545
K4 W3 O9 K3 150.19(15) 2_666 1_545
K4 W3 O9 K3 -135.74(17) . 1_545
K1 W3 O9 K3 -170.3(3) . 1_545
K2 W3 O9 K3 -104.4(5) . 1_545
K3 W3 O9 K3 66.2(4) 2_666 1_545
O3 W3 O9 K5 79.0(5) . .
O6 W3 O9 K5 -38.3(6) . .
O10 W3 O9 K5 -162.7(5) 2_656 .
K3 W3 O9 K5 -114.3(6) 1_545 .
K4 W3 O9 K5 35.9(5) 2_666 .
K4 W3 O9 K5 110.0(4) . .
K1 W3 O9 K5 75.4(4) . .
K2 W3 O9 K5 141.3(8) . .
K3 W3 O9 K5 -48.1(7) 2_666 .
O9 K2 O9 W3 -142(100) 2 .
O11 K2 O9 W3 99.3(4) 2_655 .
O11 K2 O9 W3 -80.7(4) 1_455 .
O8 K2 O9 W3 20.9(4) 1_455 .
O8 K2 O9 W3 -159.1(4) 2_655 .
K3 K2 O9 W3 63.5(4) 2_565 .
K3 K2 O9 W3 -116.5(4) 1_545 .
W2 K2 O9 W3 118.1(4) 2_655 .
W2 K2 O9 W3 -61.9(4) 1_455 .
K5 K2 O9 W3 -23.6(5) 1_455 .
K5 K2 O9 W3 156.4(5) . .
O9 K2 O9 K3 -26(100) 2 1_545
O11 K2 O9 K3 -144.1(2) 2_655 1_545
O11 K2 O9 K3 35.9(2) 1_455 1_545
O8 K2 O9 K3 137.38(18) 1_455 1_545
O8 K2 O9 K3 -42.62(18) 2_655 1_545
K3 K2 O9 K3 180.0 2_565 1_545
W2 K2 O9 K3 -125.33(11) 2_655 1_545
W2 K2 O9 K3 54.67(11) 1_455 1_545
K5 K2 O9 K3 92.90(16) 1_455 1_545
K5 K2 O9 K3 -87.10(16) . 1_545
O9 K2 O9 K5 61(100) 2 .
O11 K2 O9 K5 -57.04(18) 2_655 .
O11 K2 O9 K5 122.96(18) 1_455 .
O8 K2 O9 K5 -135.52(17) 1_455 .
O8 K2 O9 K5 44.48(17) 2_655 .
K3 K2 O9 K5 -92.90(16) 2_565 .
K3 K2 O9 K5 87.10(16) 1_545 .
W2 K2 O9 K5 -38.24(13) 2_655 .
W2 K2 O9 K5 141.76(13) 1_455 .
K5 K2 O9 K5 180.0 1_455 .
O8 K5 O9 W3 -16.9(5) . .
O8 K5 O9 W3 163.1(5) 2_655 .
O1 K5 O9 W3 -136.2(5) 2_655 .
O1 K5 O9 W3 43.8(5) . .
O9 K5 O9 W3 106(100) 2_655 .
O11 K5 O9 W3 -104.5(5) 2_655 .
O11 K5 O9 W3 75.5(5) . .
W2 K5 O9 W3 -111.1(5) 2_655 .
W2 K5 O9 W3 68.9(5) . .
K2 K5 O9 W3 -150.7(6) . .
K2 K5 O9 W3 29.3(6) 1_655 .
O8 K5 O9 K2 133.81(18) . .
O8 K5 O9 K2 -46.19(18) 2_655 .
O1 K5 O9 K2 14.6(2) 2_655 .
O1 K5 O9 K2 -165.4(2) . .
O9 K5 O9 K2 -103(100) 2_655 .
O11 K5 O9 K2 46.23(17) 2_655 .
O11 K5 O9 K2 -133.77(17) . .
W2 K5 O9 K2 39.67(14) 2_655 .
W2 K5 O9 K2 -140.33(14) . .
K2 K5 O9 K2 180.0 1_655 .
O8 K5 O9 K3 -139.60(18) . 1_545
O8 K5 O9 K3 40.40(18) 2_655 1_545
O1 K5 O9 K3 101.16(18) 2_655 1_545
O1 K5 O9 K3 -78.84(18) . 1_545
O9 K5 O9 K3 -16(100) 2_655 1_545
O11 K5 O9 K3 132.8(2) 2_655 1_545
O11 K5 O9 K3 -47.2(2) . 1_545
W2 K5 O9 K3 126.26(12) 2_655 1_545
W2 K5 O9 K3 -53.74(12) . 1_545
K2 K5 O9 K3 86.58(17) . 1_545
K2 K5 O9 K3 -93.42(17) 1_655 1_545
O5 Mg1 O10 W3 95.9(5) 2_756 2_656
O1 Mg1 O10 W3 -110.7(5) . 2_656
O6 Mg1 O10 W3 -1.7(5) . 2_656
O7 Mg1 O10 W3 -140(4) . 2_656
W2 Mg1 O10 W3 -121.1(5) . 2_656
K3 Mg1 O10 W3 46.3(4) 2_666 2_656
K4 Mg1 O10 W3 120.4(4) 1_655 2_656
K4 Mg1 O10 W3 25.3(7) 2_666 2_656
O2 W2 O11 K1 -26.3(6) . 2_655
O5 W2 O11 K1 92.2(5) . 2_655
O1 W2 O11 K1 -145.4(5) . 2_655
Mg1 W2 O11 K1 -161.2(3) . 2_655
K4 W2 O11 K1 33.4(6) 2_656 2_655
K5 W2 O11 K1 -111.5(5) . 2_655
K3 W2 O11 K1 102.3(5) 1_645 2_655
K2 W2 O11 K1 175.6(8) 1_655 2_655
K3 W2 O11 K1 -64.2(5) 1_545 2_655
K1 W2 O11 K1 -13.4(4) 1_545 2_655
O2 W2 O11 K2 158.1(3) . 1_655
O5 W2 O11 K2 -83.3(4) . 1_655
O1 W2 O11 K2 39.0(4) . 1_655
Mg1 W2 O11 K2 23.3(5) . 1_655
K4 W2 O11 K2 -142.1(2) 2_656 1_655
K5 W2 O11 K2 73.0(3) . 1_655
K3 W2 O11 K2 -73.2(3) 1_645 1_655
K3 W2 O11 K2 120.3(3) 1_545 1_655
K1 W2 O11 K2 -175.6(8) 2_655 1_655
K1 W2 O11 K2 171.1(3) 1_545 1_655
O2 W2 O11 K3 -128.7(2) . 1_645
O5 W2 O11 K3 -10.1(3) . 1_645
O1 W2 O11 K3 112.2(2) . 1_645
Mg1 W2 O11 K3 96.5(2) . 1_645
K4 W2 O11 K3 -68.9(2) 2_656 1_645
K5 W2 O11 K3 146.2(2) . 1_645
K2 W2 O11 K3 73.2(3) 1_655 1_645
K3 W2 O11 K3 -166.47(8) 1_545 1_645
K1 W2 O11 K3 -102.3(5) 2_655 1_645
K1 W2 O11 K3 -115.69(16) 1_545 1_645
O2 W2 O11 K5 85.2(3) . .
O5 W2 O11 K5 -156.3(2) . .
O1 W2 O11 K5 -33.9(2) . .
Mg1 W2 O11 K5 -49.7(3) . .
K4 W2 O11 K5 144.91(9) 2_656 .
K3 W2 O11 K5 -146.2(2) 1_645 .
K2 W2 O11 K5 -73.0(3) 1_655 .
K3 W2 O11 K5 47.34(18) 1_545 .
K1 W2 O11 K5 111.5(5) 2_655 .
K1 W2 O11 K5 98.11(12) 1_545 .
O8 K5 O11 W2 93.4(3) . .
O8 K5 O11 W2 -86.6(3) 2_655 .
O1 K5 O11 W2 -154.0(2) 2_655 .
O1 K5 O11 W2 26.0(2) . .
O9 K5 O11 W2 -14.1(3) . .
O9 K5 O11 W2 165.9(3) 2_655 .
O11 K5 O11 W2 -99(100) 2_655 .
W2 K5 O11 W2 180.000(1) 2_655 .
K2 K5 O11 W2 -61.2(3) . .
K2 K5 O11 W2 118.8(3) 1_655 .
O8 K5 O11 K1 -129.2(3) . 2_655
O8 K5 O11 K1 50.8(3) 2_655 2_655
O1 K5 O11 K1 -16.7(3) 2_655 2_655
O1 K5 O11 K1 163.3(3) . 2_655
O9 K5 O11 K1 123.2(2) . 2_655
O9 K5 O11 K1 -56.8(2) 2_655 2_655
O11 K5 O11 K1 38(100) 2_655 2_655
W2 K5 O11 K1 -42.7(4) 2_655 2_655
W2 K5 O11 K1 137.3(4) . 2_655
K2 K5 O11 K1 76.1(3) . 2_655
K2 K5 O11 K1 -103.9(3) 1_655 2_655
O8 K5 O11 K2 -25.31(18) . 1_655
O8 K5 O11 K2 154.69(18) 2_655 1_655
O1 K5 O11 K2 87.2(2) 2_655 1_655
O1 K5 O11 K2 -92.8(2) . 1_655
O9 K5 O11 K2 -132.85(17) . 1_655
O9 K5 O11 K2 47.15(17) 2_655 1_655
O11 K5 O11 K2 142(100) 2_655 1_655
W2 K5 O11 K2 61.2(3) 2_655 1_655
W2 K5 O11 K2 -118.8(3) . 1_655
K2 K5 O11 K2 180.0 . 1_655
O8 K5 O11 K3 9.8(4) . 1_645
O8 K5 O11 K3 -170.2(4) 2_655 1_645
O1 K5 O11 K3 122.4(4) 2_655 1_645
O1 K5 O11 K3 -57.6(4) . 1_645
O9 K5 O11 K3 -97.7(4) . 1_645
O9 K5 O11 K3 82.3(4) 2_655 1_645
O11 K5 O11 K3 177(100) 2_655 1_645
W2 K5 O11 K3 96.4(5) 2_655 1_645
W2 K5 O11 K3 -83.6(5) . 1_645
K2 K5 O11 K3 -144.9(3) . 1_645
K2 K5 O11 K3 35.1(3) 1_655 1_645
O4 W1 O12 K1 -158.7(7) . .
O8 W1 O12 K1 80.6(8) . .
O7 W1 O12 K1 -43.3(9) . .
K4 W1 O12 K1 -97.7(8) 1_655 .
K4 W1 O12 K1 -69.9(7) 2_666 .
K1 W1 O12 K1 168.6(6) 1_655 .
K5 W1 O12 K1 45.8(8) . .
K3 W1 O12 K1 106.7(8) 2_665 .
K1 W1 O12 K1 142.8(10) 2_665 .
K3 W1 O12 K1 -154.4(8) 1_655 .
O4 W1 O12 K1 58.5(4) . 2_665
O8 W1 O12 K1 -62.2(5) . 2_665
O7 W1 O12 K1 173.9(4) . 2_665
K4 W1 O12 K1 119.5(3) 1_655 2_665
K4 W1 O12 K1 147.3(5) 2_666 2_665
K1 W1 O12 K1 25.8(5) 1_655 2_665
K5 W1 O12 K1 -97.0(3) . 2_665
K3 W1 O12 K1 -36.1(3) 2_665 2_665
K3 W1 O12 K1 62.8(3) 1_655 2_665
O4 W1 O12 K4 -88.8(3) . 2_666
O8 W1 O12 K4 150.4(3) . 2_666
O7 W1 O12 K4 26.6(3) . 2_666
K4 W1 O12 K4 -27.9(3) 1_655 2_666
K1 W1 O12 K4 -121.56(19) 1_655 2_666
K5 W1 O12 K4 115.67(15) . 2_666
K3 W1 O12 K4 176.54(16) 2_665 2_666
K1 W1 O12 K4 -147.3(5) 2_665 2_666
K3 W1 O12 K4 -84.51(14) 1_655 2_666
O11 K1 O12 W1 -71.1(8) 2_655 .
O4 K1 O12 W1 85.2(10) 1_455 .
O2 K1 O12 W1 123.8(8) 1_565 .
O3 K1 O12 W1 36.6(8) . .
O12 K1 O12 W1 -148.2(9) 2_665 .
K1 K1 O12 W1 -148.2(9) 2_665 .
W1 K1 O12 W1 26.0(12) 1_455 .
K3 K1 O12 W1 133.7(7) . .
K4 K1 O12 W1 72.2(8) 2_666 .
W1 K1 O12 W1 -155.6(7) 2_665 .
W2 K1 O12 W1 -86.9(8) 2_655 .
O11 K1 O12 K1 77.1(2) 2_655 2_665
O4 K1 O12 K1 -126.6(5) 1_455 2_665
O2 K1 O12 K1 -88.0(2) 1_565 2_665
O3 K1 O12 K1 -175.2(2) . 2_665
O12 K1 O12 K1 0.0 2_665 2_665
W1 K1 O12 K1 174.2(4) 1_455 2_665
K3 K1 O12 K1 -78.1(2) . 2_665
K4 K1 O12 K1 -139.5(3) 2_666 2_665
W1 K1 O12 K1 -7.4(2) 2_665 2_665
W2 K1 O12 K1 61.31(14) 2_655 2_665
O11 K1 O12 K4 -143.4(2) 2_655 2_666
O4 K1 O12 K4 13.0(6) 1_455 2_666
O2 K1 O12 K4 51.54(17) 1_565 2_666
O3 K1 O12 K4 -35.69(18) . 2_666
O12 K1 O12 K4 139.5(3) 2_665 2_666
K1 K1 O12 K4 139.5(3) 2_665 2_666
W1 K1 O12 K4 -46.3(6) 1_455 2_666
K3 K1 O12 K4 61.4(2) . 2_666
W1 K1 O12 K4 132.17(11) 2_665 2_666
W2 K1 O12 K4 -159.16(14) 2_655 2_666
